data_4024852
loop_
_publ_author_name
'Hai-Bo Yang'
'Brian H. Northrop'
'Yao-Rong Zheng'
'Koushik Ghosh'
'Peter J. Stang'

_publ_section_title
;
Facile Self-Assembly of Neutral Dendritic Metallocycles via
Oxygen-to-Platinum Coordination
;
_journal_name_full 'Journal of Organic Chemistry'
_journal_page_first 7067
_journal_page_last 7074
_journal_paper_doi 10.1021/jo9013589
_journal_volume 74
_journal_year 2009
_chemical_formula_moiety 'C134 H180 O14 P8 Pt4,3(C3 H6 O)'
_chemical_formula_sum 'C143 H198 O17 P8 Pt4'
_chemical_formula_weight 3217.13
_chemical_name_systematic
; 
 ? 
;
_space_group_IT_number 2
_symmetry_cell_setting triclinic
_symmetry_space_group_name_Hall '-P 1'
_symmetry_space_group_name_H-M 'P -1'
_atom_sites_solution_hydrogens geom
_atom_sites_solution_primary direct
_atom_sites_solution_secondary difmap
_audit_creation_method SHELXL-97
_cell_angle_alpha 81.5975(8)
_cell_angle_beta 81.9972(7)
_cell_angle_gamma 72.5629(8)
_cell_formula_units_Z 2
_cell_length_a 15.6185(2)
_cell_length_b 16.1923(2)
_cell_length_c 29.9377(4)
_cell_measurement_reflns_used 185545
_cell_measurement_temperature 150(1)
_cell_measurement_theta_max 25.35
_cell_measurement_theta_min 1.018
_cell_volume 7109.15(16)
_computing_cell_refinement DENZO-SMN
_computing_data_collection 'Nonius COLLECT'
_computing_data_reduction DENZO-SMN
_computing_molecular_graphics 'WinGX, Ortep3'
_computing_structure_refinement 'SHELXL-97 (Sheldrick, 1997)'
_computing_structure_solution SIR97
_diffrn_ambient_temperature 150(1)
_diffrn_measured_fraction_theta_full 0.995
_diffrn_measured_fraction_theta_max 0.995
_diffrn_measurement_device_type 'Nonius KappaCCD Diffractometer'
_diffrn_measurement_method 'Phi and Omega scan'
_diffrn_radiation_monochromator graphite
_diffrn_radiation_source 'fine-focus sealed tube'
_diffrn_radiation_type MoK\a
_diffrn_radiation_wavelength 0.71073
_diffrn_reflns_av_R_equivalents 0.0546
_diffrn_reflns_av_sigmaI/netI 0.1023
_diffrn_reflns_limit_h_max 18
_diffrn_reflns_limit_h_min -18
_diffrn_reflns_limit_k_max 19
_diffrn_reflns_limit_k_min -17
_diffrn_reflns_limit_l_max 36
_diffrn_reflns_limit_l_min -33
_diffrn_reflns_number 40885
_diffrn_reflns_theta_full 25.35
_diffrn_reflns_theta_max 25.35
_diffrn_reflns_theta_min 1.43
_exptl_absorpt_coefficient_mu 4.074
_exptl_absorpt_correction_T_max 0.6195
_exptl_absorpt_correction_T_min 0.3950
_exptl_absorpt_correction_type multi-scan
_exptl_absorpt_process_details 'DENZO-SMN (Otwinowski & Minor, 1997)'
_exptl_crystal_colour colorless
_exptl_crystal_density_diffrn 1.503
_exptl_crystal_density_method 'not measured'
_exptl_crystal_description plate
_exptl_crystal_F_000 3248
_exptl_crystal_size_max 0.28
_exptl_crystal_size_mid 0.23
_exptl_crystal_size_min 0.13
_refine_diff_density_max 1.967
_refine_diff_density_min -1.398
_refine_diff_density_rms 0.162
_refine_ls_extinction_method none
_refine_ls_goodness_of_fit_ref 1.040
_refine_ls_hydrogen_treatment constr
_refine_ls_matrix_type full
_refine_ls_number_parameters 1380
_refine_ls_number_reflns 25919
_refine_ls_number_restraints 25
_refine_ls_restrained_S_all 1.041
_refine_ls_R_factor_all 0.1530
_refine_ls_R_factor_gt 0.0788
_refine_ls_shift/su_max 0.001
_refine_ls_shift/su_mean 0.000
_refine_ls_structure_factor_coef Fsqd
_refine_ls_weighting_details 'calc w=1/[\s^2^(Fo^2^)+(0.0438P)^2^+95.4995P] where P=(Fo^2^+2Fc^2^)/3'
_refine_ls_weighting_scheme calc
_refine_ls_wR_factor_gt 0.1488
_refine_ls_wR_factor_ref 0.1801
_reflns_number_gt 15194
_reflns_number_total 25919
_reflns_threshold_expression >2sigma(I)
_cod_data_source_file jo9013589_si_003.cif
_cod_data_source_block pjs235
_cod_depositor_comments
;
The following automatic conversions were performed:
'_symmetry_cell_setting' value 'Triclinic' changed to 'triclinic'
according to '/home/saulius/struct/CIF-dictionaries/cif_core.dic'
dictionary named 'cif_core.dic' version 2.4.1 from
2010-06-29.

'_exptl_absorpt_correction_type' value 'Multi-scan' changed
to 'multi-scan' according to
'/home/saulius/struct/CIF-dictionaries/cif_core.dic' dictionary named
'cif_core.dic' version 2.4.1 from 2010-06-29.

Automatic conversion script
Id: cif_fix_enum 1527 2010-12-29 10:47:43Z saulius 
;
_cod_original_sg_symbol_H-M P-1
_cod_database_code 4024852

loop_
_symmetry_equiv_pos_as_xyz
'x, y, z'
'-x, -y, -z'

loop_
_atom_site_label
_atom_site_type_symbol
_atom_site_fract_x
_atom_site_fract_y
_atom_site_fract_z
_atom_site_U_iso_or_equiv
_atom_site_adp_type
_atom_site_occupancy
_atom_site_symmetry_multiplicity
_atom_site_calc_flag
_atom_site_refinement_flags
_atom_site_disorder_assembly
_atom_site_disorder_group
Pt1 Pt 0.90228(4) 0.29486(3) 0.415893(16) 0.02968(15) Uani 0.90 1 d P A 1
Pt2 Pt 1.21231(7) 0.17164(6) 0.18630(3) 0.0407(3) Uani 0.90 1 d P A 1
Pt3 Pt 1.06628(5) 0.69928(3) 0.07367(2) 0.04324(19) Uani 0.90 1 d P A 1
Pt4 Pt 0.77504(5) 0.82201(4) 0.30649(2) 0.03936(19) Uani 0.90 1 d P A 1
Pt1A Pt 0.9450(4) 0.3034(3) 0.43008(18) 0.0363(12) Uiso 0.10 1 d P B 2
Pt3A Pt 1.1064(4) 0.7040(3) 0.08491(17) 0.0259(14) Uiso 0.10 1 d P C 2
Pt4A Pt 0.8023(5) 0.8232(5) 0.3178(2) 0.036(2) Uiso 0.10 1 d P D 2
Pt2A Pt 1.2285(7) 0.1811(6) 0.1936(3) 0.029(2) Uiso 0.10 1 d P E 2
P1 P 0.7889(3) 0.2728(3) 0.3823(2) 0.0867(16) Uani 1 1 d . A 1
P2 P 1.0200(3) 0.3113(2) 0.44686(12) 0.0541(10) Uani 1 1 d . A 1
P3 P 1.0944(3) 0.1478(3) 0.16019(15) 0.0801(14) Uani 1 1 d . A 1
P4 P 1.3344(3) 0.1964(3) 0.21310(13) 0.0701(12) Uani 1 1 d . A 1
P5 P 0.9366(3) 0.6699(3) 0.06331(15) 0.0770(14) Uani 1 1 d . A 1
P6 P 1.1926(3) 0.7280(3) 0.0896(2) 0.0936(17) Uani 1 1 d . A 1
P7 P 0.6656(3) 0.7920(3) 0.27486(13) 0.0636(11) Uani 1 1 d . A 1
P8 P 0.8983(3) 0.8378(3) 0.33483(14) 0.0688(12) Uani 1 1 d . A 1
O1 O 1.2196(5) 0.2643(5) 0.1287(3) 0.044(2) Uani 1 1 d . A 1
O2 O 1.3326(6) 0.1672(5) 0.0941(3) 0.058(3) Uani 1 1 d . A 1
O3 O 1.1420(7) 0.5709(5) 0.0622(3) 0.061(3) Uani 1 1 d . A 1
O4 O 1.2124(9) 0.6131(6) -0.0044(3) 0.101(5) Uani 1 1 d . A 1
O5 O 1.4294(6) 0.3229(5) -0.0484(3) 0.051(2) Uani 1 1 d . A 1
O6 O 1.5831(8) 0.0946(6) -0.1477(3) 0.075(3) Uani 1 1 d . A 1
O7 O 1.6146(8) 0.3620(8) -0.2355(3) 0.093(4) Uani 1 1 d . A 1
O8 O 0.7683(6) 0.7288(5) 0.3645(3) 0.054(2) Uani 1 1 d . A 1
O9 O 0.6576(7) 0.8300(6) 0.3992(3) 0.064(3) Uani 1 1 d . A 1
O10 O 0.8273(6) 0.4234(5) 0.4272(3) 0.047(2) Uani 1 1 d . A 1
O11 O 0.7634(7) 0.3851(6) 0.4951(3) 0.075(3) Uani 1 1 d . A 1
O12 O 0.5755(6) 0.6781(5) 0.5467(3) 0.059(3) Uani 1 1 d . A 1
O13 O 0.4430(7) 0.9159(6) 0.6420(4) 0.075(3) Uani 1 1 d . A 1
O14 O 0.4410(11) 0.6751(8) 0.7450(4) 0.112(5) Uani 1 1 d . A 1
C1 C 0.9788(8) 0.1733(7) 0.4056(3) 0.037(3) Uani 1 1 d . A 1
C2 C 0.9766(10) 0.1038(9) 0.4413(4) 0.061(4) Uani 1 1 d . A 1
H2 H 0.9357 0.1154 0.4678 0.073 Uiso 1 1 calc R A 1
C3 C 1.0323(11) 0.0216(8) 0.4377(4) 0.070(5) Uani 1 1 d . A 1
H3 H 1.0312 -0.0227 0.4622 0.084 Uiso 1 1 calc R A 1
C4 C 1.0909(10) 0.0015(8) 0.3985(4) 0.054(4) Uani 1 1 d . A 1
C5 C 1.1524(11) -0.0831(8) 0.3950(5) 0.075(5) Uani 1 1 d . A 1
H5 H 1.1515 -0.1274 0.4195 0.090 Uiso 1 1 calc R A 1
C6 C 1.2113(14) -0.1025(10) 0.3585(6) 0.110(8) Uani 1 1 d . A 1
H6 H 1.2533 -0.1588 0.3580 0.132 Uiso 1 1 calc R A 1
C7 C 1.2111(11) -0.0386(8) 0.3200(5) 0.073(5) Uani 1 1 d . A 1
C8 C 1.2692(14) -0.0580(9) 0.2805(6) 0.110(8) Uani 1 1 d . A 1
H8 H 1.3096 -0.1150 0.2798 0.132 Uiso 1 1 calc R A 1
C9 C 1.2707(11) 0.0009(9) 0.2429(5) 0.084(6) Uani 1 1 d . A 1
H9 H 1.3128 -0.0149 0.2173 0.101 Uiso 1 1 calc R A 1
C10 C 1.2083(9) 0.0866(8) 0.2423(4) 0.052(4) Uani 1 1 d . A 1
C11 C 1.1511(9) 0.1056(8) 0.2806(4) 0.044(3) Uani 1 1 d . A 1
H11 H 1.1090 0.1618 0.2807 0.052 Uiso 1 1 calc R A 1
C12 C 1.1512(9) 0.0460(8) 0.3202(4) 0.049(3) Uani 1 1 d . A 1
C13 C 1.0921(9) 0.0667(8) 0.3616(4) 0.045(3) Uani 1 1 d . A 1
C14 C 1.0337(8) 0.1528(7) 0.3672(4) 0.035(3) Uani 1 1 d . A 1
H14 H 1.0336 0.1975 0.3429 0.042 Uiso 1 1 calc R A 1
C15 C 1.2798(8) 0.2408(8) 0.0963(4) 0.039(3) Uani 1 1 d . A 1
C16 C 1.2891(8) 0.3116(7) 0.0579(4) 0.035(3) Uani 1 1 d . A 1
C17 C 1.3521(8) 0.2897(7) 0.0211(4) 0.037(3) Uani 1 1 d . A 1
H17 H 1.3874 0.2309 0.0197 0.045 Uiso 1 1 calc R A 1
C18 C 1.3641(9) 0.3529(7) -0.0137(4) 0.042(3) Uani 1 1 d . A 1
C19 C 1.3125(10) 0.4394(9) -0.0121(4) 0.059(4) Uani 1 1 d . A 1
H19 H 1.3205 0.4830 -0.0359 0.070 Uiso 1 1 calc R A 1
C20 C 1.2492(10) 0.4604(8) 0.0249(4) 0.053(4) Uani 1 1 d . A 1
C21 C 1.2372(9) 0.3982(8) 0.0599(4) 0.048(3) Uani 1 1 d . A 1
H21 H 1.1941 0.4139 0.0852 0.057 Uiso 1 1 calc R A 1
C22 C 1.1972(12) 0.5558(9) 0.0258(5) 0.074(5) Uani 1 1 d . A 1
C23 C 1.4363(9) 0.3787(7) -0.0889(4) 0.047(3) Uani 1 1 d . A 1
H23A H 1.4648 0.4232 -0.0840 0.057 Uiso 1 1 calc R A 1
H23B H 1.3757 0.4087 -0.0988 0.057 Uiso 1 1 calc R A 1
C24 C 1.4939(9) 0.3221(8) -0.1244(4) 0.050(3) Uani 1 1 d . A 1
C25 C 1.5112(10) 0.2329(8) -0.1171(4) 0.053(4) Uani 1 1 d . A 1
H25 H 1.4880 0.2061 -0.0896 0.064 Uiso 1 1 calc R A 1
C26 C 1.5633(11) 0.1821(9) -0.1506(5) 0.065(4) Uani 1 1 d . A 1
C27 C 1.6004(11) 0.2235(10) -0.1909(4) 0.066(4) Uani 1 1 d . A 1
H27 H 1.6387 0.1895 -0.2131 0.080 Uiso 1 1 calc R A 1
C28 C 1.5804(11) 0.3129(10) -0.1975(5) 0.065(4) Uani 1 1 d . A 1
C29 C 1.5285(10) 0.3628(9) -0.1641(4) 0.060(4) Uani 1 1 d . A 1
H29 H 1.5168 0.4243 -0.1682 0.071 Uiso 1 1 calc R A 1
C30 C 1.5714(10) 0.0490(8) -0.1037(5) 0.061(4) Uani 1 1 d . A 1
H30A H 1.5963 0.0736 -0.0818 0.074 Uiso 1 1 calc R A 1
H30B H 1.6069 -0.0128 -0.1045 0.074 Uiso 1 1 calc R A 1
C31 C 1.4742(11) 0.0527(9) -0.0866(5) 0.062(4) Uani 1 1 d . A 1
C32 C 1.4416(13) 0.0675(10) -0.0428(6) 0.079(5) Uani 1 1 d . A 1
H32 H 1.4806 0.0771 -0.0236 0.095 Uiso 1 1 calc R A 1
C33 C 1.3531(14) 0.0692(10) -0.0248(6) 0.079(5) Uani 1 1 d . A 1
H33 H 1.3324 0.0797 0.0058 0.094 Uiso 1 1 calc R A 1
C34 C 1.2959(13) 0.0548(12) -0.0537(8) 0.096(6) Uani 1 1 d . A 1
H34 H 1.2365 0.0525 -0.0426 0.115 Uiso 1 1 calc R A 1
C35 C 1.3284(14) 0.0441(11) -0.0992(7) 0.086(6) Uani 1 1 d . A 1
H35 H 1.2907 0.0360 -0.1194 0.104 Uiso 1 1 calc R A 1
C36 C 1.4152(13) 0.0454(10) -0.1142(6) 0.076(5) Uani 1 1 d . A 1
H36 H 1.4350 0.0410 -0.1455 0.091 Uiso 1 1 calc R A 1
C37 C 1.6782(12) 0.3133(11) -0.2664(6) 0.088(5) Uani 1 1 d . A 1
H37A H 1.6518 0.2749 -0.2795 0.106 Uiso 1 1 calc R A 1
H37B H 1.7315 0.2769 -0.2513 0.106 Uiso 1 1 calc R A 1
C38 C 1.7043(14) 0.3784(13) -0.3030(6) 0.089(6) Uani 1 1 d . A 1
C39 C 1.7258(13) 0.4475(12) -0.2929(6) 0.089(6) Uani 1 1 d . A 1
H39 H 1.7143 0.4650 -0.2632 0.107 Uiso 1 1 calc R A 1
C40 C 1.7667(14) 0.4922(14) -0.3298(9) 0.111(8) Uani 1 1 d . A 1
H40 H 1.7852 0.5403 -0.3242 0.133 Uiso 1 1 calc R A 1
C41 C 1.7807(14) 0.470(2) -0.3718(9) 0.144(14) Uani 1 1 d . A 1
H41 H 1.8066 0.5031 -0.3957 0.173 Uiso 1 1 calc R A 1
C42 C 1.7586(19) 0.4022(15) -0.3800(8) 0.120(10) Uani 1 1 d . A 1
H42 H 1.7691 0.3862 -0.4100 0.144 Uiso 1 1 calc R A 1
C43 C 1.7234(15) 0.3576(12) -0.3486(7) 0.105(7) Uani 1 1 d . A 1
H43 H 1.7092 0.3083 -0.3558 0.125 Uiso 1 1 calc R A 1
C44 C 0.9944(9) 0.8217(8) 0.0860(4) 0.050(3) Uani 1 1 d . A 1
C45 C 0.9864(10) 0.8892(8) 0.0485(5) 0.073(5) Uani 1 1 d . A 1
H45 H 1.0156 0.8752 0.0195 0.088 Uiso 1 1 calc R A 1
C46 C 0.9378(10) 0.9730(8) 0.0540(5) 0.070(5) Uani 1 1 d . A 1
H46 H 0.9339 1.0163 0.0287 0.084 Uiso 1 1 calc R A 1
C47 C 0.8930(8) 0.9969(7) 0.0965(4) 0.041(3) Uani 1 1 d . A 1
C48 C 0.8404(9) 1.0849(8) 0.1019(5) 0.058(4) Uani 1 1 d . A 1
H48 H 0.8364 1.1282 0.0765 0.069 Uiso 1 1 calc R A 1
C49 C 0.7965(9) 1.1069(8) 0.1425(4) 0.054(4) Uani 1 1 d . A 1
H49 H 0.7663 1.1663 0.1462 0.064 Uiso 1 1 calc R A 1
C50 C 0.7952(8) 1.0410(8) 0.1803(4) 0.041(3) Uani 1 1 d . A 1
C51 C 0.7438(9) 1.0622(8) 0.2222(4) 0.052(4) Uani 1 1 d . A 1
H51 H 0.7116 1.1212 0.2259 0.063 Uiso 1 1 calc R A 1
C52 C 0.7402(10) 0.9990(8) 0.2572(4) 0.054(4) Uani 1 1 d . A 1
H52 H 0.7048 1.0154 0.2847 0.065 Uiso 1 1 calc R A 1
C53 C 0.7862(9) 0.9115(7) 0.2546(4) 0.042(3) Uani 1 1 d . A 1
C54 C 0.8395(8) 0.8922(7) 0.2140(4) 0.044(3) Uani 1 1 d . A 1
H54 H 0.8739 0.8334 0.2117 0.053 Uiso 1 1 calc R A 1
C55 C 0.8461(8) 0.9528(7) 0.1766(4) 0.039(3) Uani 1 1 d . A 1
C56 C 0.8981(8) 0.9309(7) 0.1336(4) 0.043(3) Uani 1 1 d . A 1
C57 C 0.9507(8) 0.8454(7) 0.1265(4) 0.040(3) Uani 1 1 d . A 1
H57 H 0.9557 0.8018 0.1517 0.048 Uiso 1 1 calc R A 1
C58 C 0.7072(9) 0.7570(9) 0.3969(4) 0.048(3) Uani 1 1 d . A 1
C59 C 0.6990(8) 0.6849(7) 0.4357(4) 0.040(3) Uani 1 1 d . A 1
C60 C 0.6446(9) 0.7103(8) 0.4749(4) 0.045(3) Uani 1 1 d . A 1
H60 H 0.6152 0.7701 0.4778 0.054 Uiso 1 1 calc R A 1
C61 C 0.6339(9) 0.6457(8) 0.5104(4) 0.045(3) Uani 1 1 d . A 1
C62 C 0.6763(9) 0.5609(8) 0.5069(4) 0.050(4) Uani 1 1 d . A 1
H62 H 0.6682 0.5182 0.5312 0.061 Uiso 1 1 calc R A 1
C63 C 0.7324(9) 0.5354(8) 0.4676(4) 0.051(4) Uani 1 1 d . A 1
C64 C 0.7434(8) 0.5986(7) 0.4322(4) 0.042(3) Uani 1 1 d . A 1
H64 H 0.7818 0.5820 0.4056 0.050 Uiso 1 1 calc R A 1
C65 C 0.7771(9) 0.4396(8) 0.4640(4) 0.053(4) Uani 1 1 d . A 1
C66 C 0.5765(9) 0.6248(8) 0.5885(4) 0.050(3) Uani 1 1 d . A 1
H66A H 0.6395 0.5934 0.5945 0.060 Uiso 1 1 calc R A 1
H66B H 0.5441 0.5812 0.5875 0.060 Uiso 1 1 calc R A 1
C67 C 0.5307(8) 0.6824(8) 0.6258(4) 0.042(3) Uani 1 1 d . A 1
C68 C 0.5091(9) 0.7726(8) 0.6156(4) 0.049(3) Uani 1 1 d . A 1
H68 H 0.5242 0.7964 0.5857 0.058 Uiso 1 1 calc R A 1
C69 C 0.4670(9) 0.8277(8) 0.6477(5) 0.053(4) Uani 1 1 d . A 1
C70 C 0.4448(10) 0.7911(10) 0.6913(5) 0.068(4) Uani 1 1 d . A 1
H70 H 0.4152 0.8279 0.7142 0.081 Uiso 1 1 calc R A 1
C71 C 0.4660(11) 0.7004(10) 0.7016(4) 0.069(5) Uani 1 1 d . A 1
C72 C 0.5099(9) 0.6464(8) 0.6687(4) 0.052(4) Uani 1 1 d . A 1
H72 H 0.5256 0.5849 0.6758 0.063 Uiso 1 1 calc R A 1
C73 C 0.4546(11) 0.9555(9) 0.5964(5) 0.068(4) Uani 1 1 d . A 1
H73A H 0.4209 1.0181 0.5952 0.081 Uiso 1 1 calc R A 1
H73B H 0.4274 0.9288 0.5765 0.081 Uiso 1 1 calc R A 1
C74 C 0.5508(11) 0.9477(8) 0.5776(6) 0.063(4) Uani 1 1 d . A 1
C75 C 0.5787(11) 0.9314(9) 0.5333(5) 0.067(4) Uani 1 1 d . A 1
H75 H 0.5373 0.9226 0.5153 0.080 Uiso 1 1 calc R A 1
C76 C 0.6629(15) 0.9278(11) 0.5150(7) 0.093(6) Uani 1 1 d . A 1
H76 H 0.6816 0.9156 0.4845 0.111 Uiso 1 1 calc R A 1
C77 C 0.7237(14) 0.9425(12) 0.5418(9) 0.101(7) Uani 1 1 d . A 1
H77 H 0.7823 0.9439 0.5288 0.121 Uiso 1 1 calc R A 1
C78 C 0.6980(14) 0.9543(13) 0.5859(9) 0.104(7) Uani 1 1 d . A 1
H78 H 0.7406 0.9604 0.6041 0.125 Uiso 1 1 calc R A 1
C79 C 0.6107(14) 0.9579(10) 0.6057(7) 0.086(5) Uani 1 1 d . A 1
H79 H 0.5928 0.9669 0.6367 0.103 Uiso 1 1 calc R A 1
C80 C 0.4388(14) 0.5910(12) 0.7559(5) 0.088(6) Uani 1 1 d . A 1
H80A H 0.4988 0.5536 0.7637 0.106 Uiso 1 1 calc R A 1
H80B H 0.4230 0.5697 0.7297 0.106 Uiso 1 1 calc R A 1
C81 C 0.3671(15) 0.5865(10) 0.7972(5) 0.084(6) Uani 1 1 d . A 1
C82 C 0.3018(12) 0.5450(11) 0.7973(5) 0.076(5) Uani 1 1 d . A 1
H82 H 0.2990 0.5201 0.7709 0.091 Uiso 1 1 calc R A 1
C83 C 0.2410(13) 0.5386(14) 0.8343(7) 0.105(7) Uani 1 1 d . A 1
H83 H 0.1991 0.5064 0.8344 0.127 Uiso 1 1 calc R A 1
C84 C 0.2415(12) 0.5814(12) 0.8730(5) 0.083(6) Uani 1 1 d . A 1
H84 H 0.2001 0.5794 0.8993 0.099 Uiso 1 1 calc R A 1
C85 C 0.3043(15) 0.6248(12) 0.8698(7) 0.112(8) Uani 1 1 d . A 1
H85 H 0.3010 0.6594 0.8934 0.134 Uiso 1 1 calc R A 1
C86 C 0.3733(15) 0.6227(13) 0.8347(6) 0.104(6) Uani 1 1 d . A 1
H86 H 0.4220 0.6453 0.8367 0.124 Uiso 1 1 calc R A 1
C87 C 0.8294(15) 0.2447(16) 0.3226(6) 0.128(8) Uani 1 1 d . A 1
H87A H 0.8531 0.2923 0.3063 0.153 Uiso 1 1 calc R A 1
H87B H 0.8814 0.1917 0.3246 0.153 Uiso 1 1 calc R A 1
C88 C 0.7695(19) 0.2295(19) 0.2938(10) 0.184(12) Uiso 1 1 d . A 1
H88A H 0.8026 0.2152 0.2643 0.276 Uiso 1 1 calc R A 1
H88B H 0.7189 0.2821 0.2894 0.276 Uiso 1 1 calc R A 1
H88C H 0.7465 0.1809 0.3082 0.276 Uiso 1 1 calc R A 1
C89 C 0.7516(14) 0.1823(12) 0.4081(11) 0.160(13) Uani 1 1 d . A 1
H89A H 0.7049 0.1761 0.3907 0.191 Uiso 1 1 calc R A 1
H89B H 0.8029 0.1287 0.4068 0.191 Uiso 1 1 calc R A 1
C90 C 0.7118(18) 0.1907(16) 0.4588(7) 0.142(10) Uani 1 1 d . A 1
H90A H 0.6910 0.1397 0.4711 0.214 Uiso 1 1 calc R A 1
H90B H 0.6609 0.2436 0.4604 0.214 Uiso 1 1 calc R A 1
H90C H 0.7585 0.1940 0.4766 0.214 Uiso 1 1 calc R A 1
C91 C 0.6873(12) 0.3604(13) 0.3816(9) 0.129(9) Uani 1 1 d . A 1
H91A H 0.6395 0.3397 0.3725 0.154 Uiso 1 1 calc R A 1
H91B H 0.6683 0.3769 0.4128 0.154 Uiso 1 1 calc R A 1
C92 C 0.6947(15) 0.4399(14) 0.3505(9) 0.146(11) Uani 1 1 d . A 1
H92A H 0.6361 0.4843 0.3515 0.218 Uiso 1 1 calc R A 1
H92B H 0.7131 0.4245 0.3194 0.218 Uiso 1 1 calc R A 1
H92C H 0.7398 0.4628 0.3601 0.218 Uiso 1 1 calc R A 1
C93 C 1.1269(10) 0.2841(11) 0.4141(5) 0.078(5) Uani 1 1 d . A 1
H93A H 1.1405 0.2228 0.4080 0.093 Uiso 1 1 calc R A 1
H93B H 1.1204 0.3204 0.3845 0.093 Uiso 1 1 calc R A 1
C94 C 1.2103(11) 0.2936(11) 0.4333(7) 0.095(6) Uani 1 1 d . A 1
H94A H 1.2637 0.2756 0.4116 0.143 Uiso 1 1 calc R A 1
H94B H 1.2197 0.2567 0.4622 0.143 Uiso 1 1 calc R A 1
H94C H 1.2002 0.3545 0.4381 0.143 Uiso 1 1 calc R A 1
C95 C 1.0383(12) 0.2470(13) 0.5021(5) 0.086(5) Uani 1 1 d . A 1
H95A H 1.0604 0.1844 0.4978 0.103 Uiso 1 1 calc R A 1
H95B H 1.0854 0.2620 0.5155 0.103 Uiso 1 1 calc R A 1
C96 C 0.9530(13) 0.2628(14) 0.5348(6) 0.111(7) Uani 1 1 d . A 1
H96A H 0.9657 0.2268 0.5637 0.166 Uiso 1 1 calc R A 1
H96B H 0.9063 0.2473 0.5218 0.166 Uiso 1 1 calc R A 1
H96C H 0.9317 0.3244 0.5398 0.166 Uiso 1 1 calc R A 1
C97 C 1.0057(12) 0.4205(10) 0.4617(7) 0.093(6) Uani 1 1 d . A 1
H97A H 0.9489 0.4387 0.4817 0.111 Uiso 1 1 calc R A 1
H97B H 1.0562 0.4193 0.4787 0.111 Uiso 1 1 calc R A 1
C98 C 1.0029(13) 0.4868(11) 0.4196(7) 0.107(7) Uani 1 1 d . A 1
H98A H 0.9952 0.5444 0.4289 0.160 Uiso 1 1 calc R A 1
H98B H 0.9523 0.4890 0.4031 0.160 Uiso 1 1 calc R A 1
H98C H 1.0595 0.4696 0.4000 0.160 Uiso 1 1 calc R A 1
C99 C 1.110(2) 0.125(2) 0.1008(11) 0.199(14) Uiso 1 1 d . A 1
H99A H 1.0552 0.1129 0.0938 0.239 Uiso 1 1 calc R A 1
H99B H 1.1172 0.1772 0.0809 0.239 Uiso 1 1 calc R A 1
C100 C 1.176(2) 0.063(2) 0.0917(10) 0.188(13) Uiso 1 1 d . A 1
H10A H 1.1807 0.0563 0.0593 0.282 Uiso 1 1 calc R A 1
H10B H 1.1675 0.0094 0.1096 0.282 Uiso 1 1 calc R A 1
H10C H 1.2305 0.0731 0.0989 0.282 Uiso 1 1 calc R A 1
C101 C 1.036(2) 0.074(2) 0.1924(11) 0.203(14) Uiso 1 1 d D A 1
H10D H 1.0265 0.0824 0.2251 0.244 Uiso 1 1 calc R A 1
H10E H 0.9772 0.0824 0.1812 0.244 Uiso 1 1 calc R A 1
C102 C 1.102(3) -0.018(2) 0.1844(15) 0.31(2) Uiso 1 1 d D A 1
H10F H 1.0750 -0.0632 0.2007 0.459 Uiso 1 1 calc R A 1
H10G H 1.1596 -0.0249 0.1957 0.459 Uiso 1 1 calc R A 1
H10H H 1.1111 -0.0246 0.1519 0.459 Uiso 1 1 calc R A 1
C103 C 1.0029(19) 0.2495(18) 0.1554(10) 0.168(11) Uiso 1 1 d . A 1
H10I H 1.0260 0.2969 0.1383 0.202 Uiso 1 1 calc R A 1
H10J H 0.9548 0.2424 0.1393 0.202 Uiso 1 1 calc R A 1
C104 C 0.965(2) 0.272(2) 0.2050(11) 0.204(14) Uiso 1 1 d . A 1
H10K H 0.9165 0.3269 0.2038 0.305 Uiso 1 1 calc R A 1
H10L H 1.0134 0.2776 0.2208 0.305 Uiso 1 1 calc R A 1
H10M H 0.9410 0.2252 0.2214 0.305 Uiso 1 1 calc R A 1
C105 C 1.4407(10) 0.1169(12) 0.1879(6) 0.082(5) Uani 1 1 d . A 1
H10N H 1.4387 0.0569 0.1996 0.099 Uiso 1 1 calc R A 1
H10O H 1.4393 0.1233 0.1546 0.099 Uiso 1 1 calc R A 1
C106 C 1.5264(15) 0.1264(15) 0.1971(8) 0.132(8) Uiso 1 1 d . A 1
H10P H 1.5763 0.0827 0.1826 0.199 Uiso 1 1 calc R A 1
H10Q H 1.5301 0.1179 0.2300 0.199 Uiso 1 1 calc R A 1
H10R H 1.5304 0.1848 0.1850 0.199 Uiso 1 1 calc R A 1
C107 C 1.3505(12) 0.1709(13) 0.2710(6) 0.091(6) Uani 1 1 d . A 1
H10S H 1.3444 0.1118 0.2813 0.110 Uiso 1 1 calc R A 1
H10T H 1.4125 0.1703 0.2752 0.110 Uiso 1 1 calc R A 1
C108 C 1.2816(14) 0.2371(13) 0.3009(6) 0.109(7) Uani 1 1 d . A 1
H10U H 1.2929 0.2201 0.3328 0.164 Uiso 1 1 calc R A 1
H10V H 1.2202 0.2372 0.2973 0.164 Uiso 1 1 calc R A 1
H10W H 1.2885 0.2955 0.2914 0.164 Uiso 1 1 calc R A 1
C109 C 1.3539(12) 0.3000(10) 0.1939(6) 0.081(5) Uani 1 1 d . A 1
H10X H 1.4014 0.3075 0.2103 0.098 Uiso 1 1 calc R A 1
H10Y H 1.3747 0.3030 0.1611 0.098 Uiso 1 1 calc R A 1
C110 C 1.2672(14) 0.3716(14) 0.2024(7) 0.119(7) Uiso 1 1 d . A 1
H11A H 1.2777 0.4283 0.1920 0.179 Uiso 1 1 calc R A 1
H11B H 1.2471 0.3684 0.2349 0.179 Uiso 1 1 calc R A 1
H11C H 1.2207 0.3642 0.1857 0.179 Uiso 1 1 calc R A 1
C111 C 0.8969(16) 0.7012(16) 0.0057(7) 0.133(8) Uiso 1 1 d D A 1
H11D H 0.8505 0.6727 0.0024 0.159 Uiso 1 1 calc R A 1
H11E H 0.8709 0.7651 0.0001 0.159 Uiso 1 1 calc R A 1
C112 C 0.983(2) 0.669(2) -0.0282(11) 0.227(16) Uiso 1 1 d D A 1
H11F H 0.9668 0.6840 -0.0594 0.341 Uiso 1 1 calc R A 1
H11G H 1.0078 0.6058 -0.0221 0.341 Uiso 1 1 calc R A 1
H11H H 1.0285 0.6974 -0.0241 0.341 Uiso 1 1 calc R A 1
C113 C 0.9491(15) 0.5539(14) 0.0733(7) 0.118(7) Uiso 1 1 d . A 1
H11I H 0.8922 0.5428 0.0686 0.142 Uiso 1 1 calc R A 1
H11J H 0.9975 0.5231 0.0515 0.142 Uiso 1 1 calc R A 1
C114 C 0.9717(14) 0.5196(14) 0.1206(7) 0.118(7) Uiso 1 1 d . A 1
H11K H 0.9783 0.4569 0.1255 0.177 Uiso 1 1 calc R A 1
H11L H 0.9232 0.5494 0.1422 0.177 Uiso 1 1 calc R A 1
H11M H 1.0284 0.5300 0.1252 0.177 Uiso 1 1 calc R A 1
C115 C 0.8373(11) 0.7234(10) 0.0972(6) 0.078(5) Uani 1 1 d . A 1
H11N H 0.8508 0.7113 0.1293 0.094 Uiso 1 1 calc R A 1
H11O H 0.8257 0.7869 0.0887 0.094 Uiso 1 1 calc R A 1
C116 C 0.7484(12) 0.7003(13) 0.0948(7) 0.113(7) Uani 1 1 d . A 1
H11P H 0.7000 0.7344 0.1150 0.169 Uiso 1 1 calc R A 1
H11Q H 0.7572 0.6381 0.1044 0.169 Uiso 1 1 calc R A 1
H11R H 0.7321 0.7139 0.0636 0.169 Uiso 1 1 calc R A 1
C117 C 1.3002(12) 0.6437(11) 0.0878(7) 0.100(6) Uani 1 1 d . A 1
H11S H 1.3146 0.6238 0.0572 0.120 Uiso 1 1 calc R A 1
H11T H 1.3479 0.6691 0.0928 0.120 Uiso 1 1 calc R A 1
C118 C 1.3016(14) 0.5633(12) 0.1238(7) 0.112(7) Uani 1 1 d . A 1
H11U H 1.3608 0.5201 0.1206 0.168 Uiso 1 1 calc R A 1
H11V H 1.2548 0.5374 0.1190 0.168 Uiso 1 1 calc R A 1
H11W H 1.2900 0.5819 0.1543 0.168 Uiso 1 1 calc R A 1
C119 C 1.190(3) 0.767(3) 0.1354(13) 0.241(17) Uiso 1 1 d . A 1
H11X H 1.2521 0.7683 0.1382 0.290 Uiso 1 1 calc R A 1
H11Y H 1.1519 0.8280 0.1324 0.290 Uiso 1 1 calc R A 1
C120 C 1.1610(19) 0.7274(19) 0.1742(10) 0.176(12) Uiso 1 1 d . A 1
H12A H 1.1626 0.7591 0.1994 0.264 Uiso 1 1 calc R A 1
H12B H 1.1999 0.6675 0.1790 0.264 Uiso 1 1 calc R A 1
H12C H 1.0990 0.7266 0.1727 0.264 Uiso 1 1 calc R A 1
C121 C 1.2239(19) 0.8146(18) 0.0374(9) 0.162(11) Uiso 1 1 d . A 1
H12E H 1.2356 0.7886 0.0085 0.195 Uiso 1 1 calc R A 1
H12F H 1.1727 0.8682 0.0349 0.195 Uiso 1 1 calc R A 1
C122 C 1.292(3) 0.833(2) 0.0449(13) 0.245(18) Uiso 1 1 d . A 1
H12G H 1.3067 0.8746 0.0201 0.367 Uiso 1 1 calc R A 1
H12H H 1.3425 0.7798 0.0468 0.367 Uiso 1 1 calc R A 1
H12I H 1.2798 0.8587 0.0736 0.367 Uiso 1 1 calc R A 1
C123 C 0.7106(12) 0.7470(11) 0.2176(6) 0.094(6) Uani 1 1 d D A 1
H12J H 0.6614 0.7374 0.2034 0.112 Uiso 1 1 calc R A 1
H12K H 0.7370 0.7884 0.1967 0.112 Uiso 1 1 calc R A 1
C124 C 0.7848(13) 0.6586(12) 0.2280(7) 0.118(7) Uiso 1 1 d D A 1
H12L H 0.8100 0.6329 0.1997 0.178 Uiso 1 1 calc R A 1
H12M H 0.7577 0.6184 0.2487 0.178 Uiso 1 1 calc R A 1
H12N H 0.8328 0.6692 0.2422 0.178 Uiso 1 1 calc R A 1
C125 C 0.6222(12) 0.7084(11) 0.3083(6) 0.081(5) Uani 1 1 d . A 1
H12O H 0.6741 0.6580 0.3162 0.098 Uiso 1 1 calc R A 1
H12P H 0.5909 0.7310 0.3370 0.098 Uiso 1 1 calc R A 1
C126 C 0.5570(14) 0.6754(14) 0.2864(7) 0.121(7) Uiso 1 1 d . A 1
H12Q H 0.5375 0.6309 0.3077 0.182 Uiso 1 1 calc R A 1
H12R H 0.5876 0.6502 0.2586 0.182 Uiso 1 1 calc R A 1
H12S H 0.5042 0.7241 0.2791 0.182 Uiso 1 1 calc R A 1
C127 C 0.5735(13) 0.8798(11) 0.2568(6) 0.093(6) Uani 1 1 d . A 1
H12T H 0.5956 0.9235 0.2356 0.112 Uiso 1 1 calc R A 1
H12U H 0.5338 0.8584 0.2412 0.112 Uiso 1 1 calc R A 1
C128 C 0.5215(13) 0.9204(13) 0.2998(7) 0.104(6) Uiso 1 1 d . A 1
H12V H 0.4696 0.9691 0.2912 0.155 Uiso 1 1 calc R A 1
H12W H 0.5615 0.9415 0.3148 0.155 Uiso 1 1 calc R A 1
H12X H 0.5004 0.8763 0.3206 0.155 Uiso 1 1 calc R A 1
C129 C 0.9744(13) 0.7337(14) 0.3530(8) 0.121(8) Uani 1 1 d . A 1
H12Y H 1.0293 0.7424 0.3621 0.145 Uiso 1 1 calc R A 1
H12Z H 0.9450 0.7051 0.3797 0.145 Uiso 1 1 calc R A 1
C130 C 1.001(2) 0.674(2) 0.3141(10) 0.194(13) Uiso 1 1 d . A 1
H13A H 1.0422 0.6183 0.3244 0.291 Uiso 1 1 calc R A 1
H13B H 1.0304 0.7026 0.2878 0.291 Uiso 1 1 calc R A 1
H13C H 0.9464 0.6651 0.3055 0.291 Uiso 1 1 calc R A 1
C131 C 0.8712(16) 0.8811(15) 0.3902(7) 0.124(8) Uiso 1 1 d . A 1
H13D H 0.8566 0.8354 0.4131 0.149 Uiso 1 1 calc R A 1
H13E H 0.9263 0.8912 0.3983 0.149 Uiso 1 1 calc R A 1
C132 C 0.8028(18) 0.9556(17) 0.3941(9) 0.162(10) Uiso 1 1 d . A 1
H13F H 0.7946 0.9707 0.4252 0.242 Uiso 1 1 calc R A 1
H13G H 0.7471 0.9469 0.3868 0.242 Uiso 1 1 calc R A 1
H13H H 0.8175 1.0029 0.3730 0.242 Uiso 1 1 calc R A 1
C133 C 0.964(2) 0.904(2) 0.3002(12) 0.205(14) Uiso 1 1 d . A 1
H13I H 0.9425 0.9239 0.2698 0.245 Uiso 1 1 calc R A 1
H13J H 0.9618 0.9557 0.3151 0.245 Uiso 1 1 calc R A 1
C134 C 1.045(5) 0.851(5) 0.298(2) 0.52(5) Uiso 1 1 d . A 1
H13K H 1.0853 0.8788 0.2771 0.780 Uiso 1 1 calc R A 1
H13L H 1.0437 0.7980 0.2858 0.780 Uiso 1 1 calc R A 1
H13M H 1.0661 0.8361 0.3278 0.780 Uiso 1 1 calc R A 1
O15 O 0.5633(17) 0.2165(15) 0.0716(8) 0.237(11) Uiso 1 1 d D F 1
C135 C 0.4826(13) 0.3517(12) 0.1000(6) 0.105(6) Uiso 1 1 d D F 1
H13N H 0.4676 0.3159 0.1275 0.158 Uiso 1 1 calc R F 1
H13O H 0.4273 0.3837 0.0859 0.158 Uiso 1 1 calc R F 1
H13P H 0.5113 0.3931 0.1078 0.158 Uiso 1 1 calc R F 1
C136 C 0.5422(19) 0.2977(16) 0.0693(8) 0.178(12) Uiso 1 1 d D F 1
C137 C 0.5513(17) 0.3703(16) 0.0311(8) 0.159(10) Uiso 1 1 d D F 1
H13Q H 0.5920 0.3446 0.0056 0.238 Uiso 1 1 calc R F 1
H13R H 0.5759 0.4114 0.0425 0.238 Uiso 1 1 calc R F 1
H13S H 0.4919 0.4012 0.0209 0.238 Uiso 1 1 calc R F 1
O16 O 0.0660(17) 0.4006(16) 0.3017(8) 0.246(11) Uiso 1 1 d D G 1
C138 C 0.032(2) 0.506(2) 0.2393(10) 0.249(18) Uiso 1 1 d D G 1
H13T H 0.0975 0.4903 0.2310 0.374 Uiso 1 1 calc R G 1
H13U H 0.0109 0.5662 0.2469 0.374 Uiso 1 1 calc R G 1
H13V H 0.0019 0.5009 0.2137 0.374 Uiso 1 1 calc R G 1
C139 C 0.013(2) 0.4509(18) 0.2763(10) 0.97(13) Uiso 1 1 d D G 1
C140 C -0.088(2) 0.462(3) 0.2810(16) 0.40(3) Uiso 1 1 d D G 1
H14A H -0.1031 0.4215 0.3065 0.599 Uiso 1 1 calc R G 1
H14B H -0.1048 0.4492 0.2530 0.599 Uiso 1 1 calc R G 1
H14C H -0.1207 0.5218 0.2867 0.599 Uiso 1 1 calc R G 1
O17 O 0.4276(18) 0.7970(18) 0.4339(9) 0.286(14) Uiso 1 1 d D H 1
C141 C 0.4215(15) 0.7326(15) 0.3719(7) 0.137(8) Uiso 1 1 d D H 1
H14D H 0.4029 0.7935 0.3587 0.205 Uiso 1 1 calc R H 1
H14E H 0.3748 0.7048 0.3694 0.205 Uiso 1 1 calc R H 1
H14F H 0.4784 0.7018 0.3557 0.205 Uiso 1 1 calc R H 1
C142 C 0.4330(11) 0.7292(15) 0.4166(7) 0.122(8) Uiso 1 1 d D H 1
C143 C 0.459(2) 0.6323(16) 0.4338(10) 0.206(14) Uiso 1 1 d D H 1
H14G H 0.4655 0.6249 0.4663 0.310 Uiso 1 1 calc R H 1
H14H H 0.5163 0.6026 0.4175 0.310 Uiso 1 1 calc R H 1
H14I H 0.4118 0.6072 0.4287 0.310 Uiso 1 1 calc R H 1

loop_
_atom_site_aniso_label
_atom_site_aniso_U_11
_atom_site_aniso_U_22
_atom_site_aniso_U_33
_atom_site_aniso_U_23
_atom_site_aniso_U_13
_atom_site_aniso_U_12
Pt1 0.0353(3) 0.0264(3) 0.0238(3) -0.0043(2) 0.0052(2) -0.0065(2)
Pt2 0.0608(7) 0.0341(4) 0.0273(4) -0.0061(3) 0.0164(4) -0.0216(4)
Pt3 0.0560(5) 0.0260(3) 0.0306(3) 0.0007(2) 0.0215(3) 0.0005(3)
Pt4 0.0466(5) 0.0355(4) 0.0231(3) 0.0021(3) 0.0080(3) 0.0000(3)
P1 0.064(3) 0.066(3) 0.140(5) -0.023(3) -0.036(3) -0.017(2)
P2 0.070(3) 0.037(2) 0.047(2) -0.0076(16) -0.0015(19) -0.0022(18)
P3 0.097(4) 0.105(4) 0.057(3) -0.001(2) 0.007(2) -0.068(3)
P4 0.078(3) 0.089(3) 0.048(2) 0.014(2) -0.004(2) -0.043(3)
P5 0.101(4) 0.057(3) 0.064(3) -0.020(2) -0.017(3) 0.000(2)
P6 0.069(3) 0.044(3) 0.153(5) -0.026(3) 0.013(3) 0.003(2)
P7 0.079(3) 0.064(3) 0.046(2) 0.0093(19) -0.002(2) -0.026(2)
P8 0.067(3) 0.067(3) 0.056(2) 0.001(2) 0.007(2) -0.002(2)
O1 0.046(5) 0.036(5) 0.038(5) 0.000(4) 0.018(4) -0.006(4)
O2 0.071(7) 0.035(5) 0.047(5) 0.002(4) 0.029(5) -0.001(5)
O3 0.089(7) 0.036(5) 0.035(5) -0.007(4) 0.032(5) -0.001(5)
O4 0.154(11) 0.039(6) 0.061(7) 0.002(5) 0.062(7) 0.009(7)
O5 0.065(6) 0.036(5) 0.034(5) -0.003(4) 0.025(4) -0.002(4)
O6 0.110(9) 0.037(6) 0.061(7) -0.014(5) 0.016(6) -0.002(6)
O7 0.106(9) 0.106(9) 0.040(6) -0.018(6) 0.051(6) -0.010(7)
O8 0.072(6) 0.034(5) 0.030(4) 0.013(4) 0.021(4) 0.006(4)
O9 0.086(7) 0.028(5) 0.057(6) -0.003(4) 0.020(5) 0.001(5)
O10 0.054(6) 0.030(5) 0.039(5) -0.002(4) 0.020(4) 0.001(4)
O11 0.100(8) 0.033(5) 0.063(6) 0.002(5) 0.040(6) 0.001(5)
O12 0.076(7) 0.042(5) 0.030(4) -0.002(4) 0.026(4) 0.013(5)
O13 0.092(8) 0.041(6) 0.079(8) -0.026(5) 0.015(6) -0.003(6)
O14 0.203(15) 0.070(8) 0.052(7) 0.002(6) 0.029(8) -0.043(9)
C1 0.046(8) 0.039(7) 0.022(6) -0.005(5) 0.014(5) -0.013(6)
C2 0.073(10) 0.047(9) 0.041(8) 0.007(6) 0.026(7) -0.005(8)
C3 0.103(12) 0.029(8) 0.043(8) 0.016(6) 0.036(8) 0.005(8)
C4 0.082(11) 0.023(7) 0.041(7) 0.000(6) 0.009(7) -0.003(7)
C5 0.115(14) 0.023(8) 0.050(9) 0.022(6) 0.035(9) 0.005(8)
C6 0.156(18) 0.027(9) 0.085(12) 0.018(8) 0.062(13) 0.021(10)
C7 0.108(13) 0.025(7) 0.052(9) 0.007(6) 0.038(9) 0.003(8)
C8 0.162(19) 0.024(8) 0.083(12) -0.003(8) 0.078(12) 0.023(9)
C9 0.103(13) 0.049(9) 0.062(10) -0.013(8) 0.063(9) 0.007(9)
C10 0.055(9) 0.032(7) 0.055(8) -0.008(6) 0.031(7) -0.007(6)
C11 0.061(9) 0.033(7) 0.032(6) 0.001(5) 0.015(6) -0.017(6)
C12 0.074(10) 0.026(7) 0.036(7) 0.000(5) 0.016(7) -0.008(7)
C13 0.060(9) 0.041(8) 0.026(6) -0.005(5) 0.012(6) -0.010(7)
C14 0.043(7) 0.019(6) 0.033(6) -0.001(5) 0.014(5) -0.002(5)
C15 0.041(8) 0.033(7) 0.032(6) -0.001(5) 0.013(6) -0.005(6)
C16 0.043(7) 0.024(6) 0.033(6) 0.001(5) 0.005(6) -0.009(6)
C17 0.038(7) 0.029(7) 0.030(6) -0.012(5) 0.014(5) 0.008(5)
C18 0.060(9) 0.030(7) 0.026(6) -0.005(5) 0.018(6) -0.009(6)
C19 0.084(11) 0.038(8) 0.042(8) -0.008(6) 0.020(7) -0.010(8)
C20 0.072(10) 0.035(8) 0.035(7) -0.005(6) 0.024(7) -0.002(7)
C21 0.068(9) 0.033(7) 0.029(6) -0.007(5) 0.018(6) -0.003(7)
C22 0.111(14) 0.044(9) 0.036(8) 0.002(7) 0.026(8) 0.007(9)
C23 0.063(9) 0.027(7) 0.040(7) -0.006(5) 0.028(6) -0.009(6)
C24 0.053(9) 0.040(8) 0.039(7) -0.004(6) 0.016(6) 0.004(6)
C25 0.078(10) 0.032(7) 0.037(7) 0.003(6) 0.007(7) -0.004(7)
C26 0.092(12) 0.035(8) 0.055(9) -0.007(7) 0.001(8) -0.003(8)
C27 0.091(12) 0.061(10) 0.031(7) -0.017(7) 0.018(7) -0.001(9)
C28 0.080(11) 0.055(10) 0.041(8) 0.002(7) 0.016(8) -0.002(8)
C29 0.082(11) 0.044(8) 0.032(7) 0.008(6) 0.028(7) -0.009(7)
C30 0.066(11) 0.028(7) 0.081(11) -0.005(7) -0.004(9) -0.002(7)
C31 0.076(12) 0.038(8) 0.063(10) 0.002(7) -0.019(9) -0.001(8)
C32 0.091(14) 0.062(11) 0.080(13) 0.016(9) -0.027(11) -0.020(10)
C33 0.098(15) 0.052(10) 0.075(12) 0.018(8) -0.005(11) -0.017(10)
C34 0.078(14) 0.087(14) 0.110(17) 0.026(12) -0.018(13) -0.020(11)
C35 0.087(15) 0.070(12) 0.103(16) -0.014(11) -0.040(13) -0.009(11)
C36 0.088(14) 0.059(11) 0.070(11) -0.013(8) -0.015(11) 0.002(9)
C37 0.097(14) 0.084(13) 0.077(12) -0.005(10) 0.013(11) -0.026(11)
C38 0.122(16) 0.088(14) 0.060(11) 0.033(10) -0.010(11) -0.052(12)
C39 0.109(15) 0.074(13) 0.081(13) 0.013(10) 0.007(11) -0.038(12)
C40 0.085(15) 0.102(16) 0.15(2) 0.037(16) -0.041(16) -0.043(13)
C41 0.044(12) 0.19(3) 0.11(2) 0.09(2) 0.028(13) 0.028(16)
C42 0.15(2) 0.081(16) 0.076(14) 0.021(14) 0.004(15) 0.025(15)
C43 0.14(2) 0.065(12) 0.087(15) 0.006(11) 0.014(14) -0.020(12)
C44 0.064(9) 0.035(7) 0.032(6) -0.003(5) 0.023(6) 0.001(6)
C45 0.094(12) 0.027(8) 0.064(9) 0.004(7) 0.047(9) 0.004(8)
C46 0.094(12) 0.034(8) 0.049(8) 0.014(6) 0.037(8) 0.001(8)
C47 0.042(8) 0.024(7) 0.042(7) 0.000(5) 0.020(6) 0.000(6)
C48 0.061(9) 0.027(7) 0.063(9) 0.015(6) 0.020(8) 0.000(7)
C49 0.061(9) 0.025(7) 0.055(8) -0.002(6) 0.025(7) 0.003(6)
C50 0.045(8) 0.034(7) 0.041(7) -0.011(6) 0.016(6) -0.011(6)
C51 0.066(10) 0.029(7) 0.047(8) -0.002(6) 0.016(7) -0.003(7)
C52 0.075(10) 0.045(8) 0.030(7) -0.004(6) 0.014(7) -0.008(7)
C53 0.057(9) 0.027(7) 0.039(7) 0.002(5) 0.008(6) -0.013(6)
C54 0.054(8) 0.022(6) 0.040(7) 0.003(5) 0.013(6) 0.002(6)
C55 0.042(7) 0.025(6) 0.039(7) -0.004(5) 0.013(6) -0.001(6)
C56 0.052(8) 0.019(6) 0.043(7) 0.004(5) 0.019(6) -0.003(6)
C57 0.051(8) 0.024(6) 0.032(6) 0.010(5) 0.013(6) -0.007(6)
C58 0.064(10) 0.040(8) 0.033(7) 0.004(6) 0.007(7) -0.015(7)
C59 0.054(8) 0.030(7) 0.027(6) -0.004(5) 0.010(6) -0.005(6)
C60 0.055(9) 0.031(7) 0.040(7) -0.008(6) 0.009(6) -0.004(6)
C61 0.056(9) 0.035(7) 0.027(6) -0.006(5) 0.018(6) 0.004(6)
C62 0.065(9) 0.031(7) 0.037(7) 0.001(6) 0.026(7) -0.001(7)
C63 0.068(10) 0.031(7) 0.044(8) -0.006(6) 0.013(7) -0.006(7)
C64 0.048(8) 0.032(7) 0.031(6) -0.002(5) 0.018(6) -0.001(6)
C65 0.059(9) 0.039(8) 0.045(8) 0.006(6) 0.015(7) -0.005(7)
C66 0.067(9) 0.029(7) 0.039(7) -0.001(6) 0.017(7) -0.003(6)
C67 0.044(8) 0.034(7) 0.036(7) 0.002(5) 0.009(6) -0.002(6)
C68 0.058(9) 0.037(8) 0.040(7) 0.002(6) 0.010(6) -0.009(7)
C69 0.063(10) 0.034(8) 0.055(9) -0.018(6) 0.015(7) -0.007(7)
C70 0.072(11) 0.069(11) 0.052(9) -0.026(8) 0.009(8) -0.003(9)
C71 0.105(13) 0.057(10) 0.027(7) 0.004(7) 0.019(8) -0.013(9)
C72 0.075(10) 0.035(7) 0.033(7) -0.008(6) 0.014(7) -0.003(7)
C73 0.099(14) 0.036(8) 0.056(9) 0.001(7) 0.003(9) -0.009(8)
C74 0.068(11) 0.029(8) 0.085(12) 0.002(7) -0.012(10) -0.005(7)
C75 0.061(11) 0.055(10) 0.061(10) -0.002(8) 0.014(8) 0.007(8)
C76 0.096(16) 0.069(12) 0.086(13) 0.025(10) -0.008(13) 0.003(11)
C77 0.080(15) 0.063(12) 0.14(2) 0.022(13) 0.012(15) -0.009(10)
C78 0.066(14) 0.094(16) 0.14(2) 0.000(15) -0.015(14) -0.016(12)
C79 0.106(16) 0.053(10) 0.091(13) -0.009(9) -0.015(13) -0.008(10)
C80 0.140(17) 0.085(13) 0.042(9) -0.014(9) 0.023(10) -0.046(12)
C81 0.157(19) 0.057(10) 0.028(8) -0.004(7) 0.014(9) -0.028(11)
C82 0.102(14) 0.066(11) 0.061(10) -0.019(9) 0.007(10) -0.029(10)
C83 0.081(14) 0.131(19) 0.088(15) 0.017(13) 0.013(12) -0.029(13)
C84 0.071(12) 0.087(13) 0.044(9) 0.035(9) 0.018(8) 0.017(10)
C85 0.136(19) 0.078(14) 0.111(16) -0.041(12) 0.067(15) -0.036(14)
C86 0.121(17) 0.120(17) 0.068(12) -0.021(12) 0.022(12) -0.040(14)
C87 0.14(2) 0.18(2) 0.080(14) -0.050(14) -0.039(14) -0.028(17)
C89 0.091(16) 0.065(13) 0.35(4) -0.022(19) -0.08(2) -0.045(12)
C90 0.18(3) 0.13(2) 0.090(16) -0.012(15) 0.049(16) -0.026(18)
C91 0.055(12) 0.084(15) 0.25(3) -0.020(17) -0.052(15) -0.008(11)
C92 0.13(2) 0.092(17) 0.23(3) -0.021(18) -0.11(2) -0.003(15)
C93 0.083(12) 0.096(13) 0.073(11) 0.015(9) -0.033(10) -0.055(11)
C94 0.079(13) 0.069(12) 0.146(18) 0.015(11) -0.043(12) -0.031(10)
C95 0.087(13) 0.125(16) 0.042(9) 0.008(9) -0.012(9) -0.030(12)
C96 0.107(16) 0.17(2) 0.053(11) 0.015(12) -0.038(11) -0.035(15)
C97 0.087(13) 0.060(11) 0.143(18) -0.055(12) -0.036(12) -0.008(10)
C98 0.107(16) 0.058(11) 0.17(2) 0.006(13) -0.035(15) -0.044(11)
C105 0.059(11) 0.103(14) 0.076(11) -0.020(10) 0.024(9) -0.019(10)
C107 0.076(13) 0.112(15) 0.080(12) -0.024(11) -0.015(10) -0.008(11)
C108 0.121(17) 0.118(17) 0.087(14) -0.047(12) 0.010(12) -0.025(14)
C109 0.100(14) 0.072(11) 0.072(11) -0.019(9) 0.024(10) -0.033(10)
C115 0.081(12) 0.051(9) 0.093(12) -0.035(9) -0.026(10) 0.018(8)
C116 0.084(14) 0.117(17) 0.15(2) -0.040(14) -0.054(14) -0.017(12)
C117 0.082(13) 0.061(11) 0.135(17) 0.006(11) 0.024(12) -0.011(10)
C118 0.120(17) 0.090(15) 0.112(16) 0.014(12) -0.011(14) -0.022(13)
C123 0.086(13) 0.095(14) 0.089(13) -0.040(11) 0.004(11) -0.001(11)
C125 0.095(13) 0.080(12) 0.075(11) -0.010(9) -0.020(10) -0.027(10)
C127 0.115(16) 0.077(12) 0.086(13) 0.011(10) -0.038(12) -0.020(11)
C129 0.080(14) 0.127(18) 0.132(18) 0.003(15) -0.061(13) 0.019(13)

loop_
_atom_type_symbol
_atom_type_description
_atom_type_scat_dispersion_real
_atom_type_scat_dispersion_imag
_atom_type_scat_source
C C 0.0033 0.0016 'International Tables Vol C Tables 4.2.6.8 and 6.1.1.4'
H H 0.0000 0.0000 'International Tables Vol C Tables 4.2.6.8 and 6.1.1.4'
O O 0.0106 0.0060 'International Tables Vol C Tables 4.2.6.8 and 6.1.1.4'
P P 0.1023 0.0942 'International Tables Vol C Tables 4.2.6.8 and 6.1.1.4'
Pt Pt -1.7033 8.3905 'International Tables Vol C Tables 4.2.6.8 and 6.1.1.4'

loop_
_geom_angle_atom_site_label_1
_geom_angle_atom_site_label_2
_geom_angle_atom_site_label_3
_geom_angle
_geom_angle_site_symmetry_1
_geom_angle_site_symmetry_3
_geom_angle_publ_flag
C1 Pt1 O10 177.5(4) . . ?
C1 Pt1 P2 87.5(3) . . ?
O10 Pt1 P2 90.0(3) . . ?
C1 Pt1 P1 89.7(4) . . ?
O10 Pt1 P1 92.8(3) . . ?
P2 Pt1 P1 176.86(16) . . ?
C10 Pt2 O1 177.4(5) . . ?
C10 Pt2 P3 93.3(4) . . ?
O1 Pt2 P3 89.1(3) . . ?
C10 Pt2 P4 86.9(4) . . ?
O1 Pt2 P4 90.8(2) . . ?
P3 Pt2 P4 179.84(16) . . ?
C44 Pt3 O3 178.8(4) . . ?
C44 Pt3 P6 88.9(4) . . ?
O3 Pt3 P6 90.5(3) . . ?
C44 Pt3 P5 90.0(4) . . ?
O3 Pt3 P5 90.5(3) . . ?
P6 Pt3 P5 175.77(19) . . ?
C53 Pt4 O8 176.4(5) . . ?
C53 Pt4 P7 90.5(4) . . ?
O8 Pt4 P7 93.0(3) . . ?
C53 Pt4 P8 90.5(4) . . ?
O8 Pt4 P8 86.1(3) . . ?
P7 Pt4 P8 172.95(16) . . ?
C89 P1 C91 103.3(10) . . ?
C89 P1 C87 102.8(13) . . ?
C91 P1 C87 109.1(12) . . ?
C89 P1 Pt1 114.5(8) . . ?
C91 P1 Pt1 115.5(7) . . ?
C87 P1 Pt1 110.7(7) . . ?
C93 P2 C97 104.7(8) . . ?
C93 P2 C95 105.3(8) . . ?
C97 P2 C95 100.7(9) . . ?
C93 P2 Pt1 116.4(5) . . ?
C97 P2 Pt1 115.2(6) . . ?
C95 P2 Pt1 112.8(6) . . ?
C101 P3 C103 101.5(14) . . ?
C101 P3 C99 106.9(15) . . ?
C103 P3 C99 98.7(14) . . ?
C101 P3 Pt2 120.8(11) . . ?
C103 P3 Pt2 109.5(9) . . ?
C99 P3 Pt2 116.2(11) . . ?
C107 P4 C109 108.8(9) . . ?
C107 P4 C105 99.8(8) . . ?
C109 P4 C105 102.6(8) . . ?
C107 P4 Pt2 119.9(7) . . ?
C109 P4 Pt2 116.0(6) . . ?
C105 P4 Pt2 107.0(6) . . ?
C115 P5 C113 107.6(9) . . ?
C115 P5 C111 100.4(9) . . ?
C113 P5 C111 103.5(10) . . ?
C115 P5 Pt3 115.8(5) . . ?
C113 P5 Pt3 111.1(7) . . ?
C111 P5 Pt3 117.1(8) . . ?
C119 P6 C117 102.4(16) . . ?
C119 P6 C121 107.2(17) . . ?
C117 P6 C121 98.8(10) . . ?
C119 P6 Pt3 119.1(15) . . ?
C117 P6 Pt3 120.1(7) . . ?
C121 P6 Pt3 106.9(8) . . ?
C127 P7 C125 108.7(9) . . ?
C127 P7 C123 98.7(8) . . ?
C125 P7 C123 104.2(8) . . ?
C127 P7 Pt4 118.5(6) . . ?
C125 P7 Pt4 113.4(5) . . ?
C123 P7 Pt4 111.4(6) . . ?
C129 P8 C133 108.5(14) . . ?
C129 P8 C131 97.4(10) . . ?
C133 P8 C131 105.0(14) . . ?
C129 P8 Pt4 111.6(7) . . ?
C133 P8 Pt4 118.6(11) . . ?
C131 P8 Pt4 113.4(8) . . ?
C15 O1 Pt2 117.8(7) . . ?
C22 O3 Pt3 120.8(8) . . ?
C18 O5 C23 119.1(9) . . ?
C26 O6 C30 117.3(11) . . ?
C37 O7 C28 115.7(12) . . ?
C58 O8 Pt4 115.0(7) . . ?
C65 O10 Pt1 121.1(8) . . ?
C61 O12 C66 118.8(9) . . ?
C69 O13 C73 116.0(11) . . ?
C71 O14 C80 117.9(12) . . ?
C14 C1 C2 117.6(11) . . ?
C14 C1 Pt1 123.9(8) . . ?
C2 C1 Pt1 118.5(8) . . ?
C3 C2 C1 121.0(11) . . ?
C3 C2 H2 119.5 . . ?
C1 C2 H2 119.5 . . ?
C2 C3 C4 121.1(11) . . ?
C2 C3 H3 119.5 . . ?
C4 C3 H3 119.5 . . ?
C3 C4 C13 119.8(11) . . ?
C3 C4 C5 121.8(11) . . ?
C13 C4 C5 118.3(11) . . ?
C6 C5 C4 122.6(12) . . ?
C6 C5 H5 118.7 . . ?
C4 C5 H5 118.7 . . ?
C5 C6 C7 119.9(13) . . ?
C5 C6 H6 120.0 . . ?
C7 C6 H6 120.0 . . ?
C8 C7 C12 117.3(12) . . ?
C8 C7 C6 121.4(13) . . ?
C12 C7 C6 121.3(12) . . ?
C9 C8 C7 123.3(13) . . ?
C9 C8 H8 118.4 . . ?
C7 C8 H8 118.4 . . ?
C8 C9 C10 119.8(12) . . ?
C8 C9 H9 120.1 . . ?
C10 C9 H9 120.1 . . ?
C11 C10 C9 117.1(12) . . ?
C11 C10 Pt2 124.2(9) . . ?
C9 C10 Pt2 118.7(9) . . ?
C10 C11 C12 123.4(12) . . ?
C10 C11 H11 118.3 . . ?
C12 C11 H11 118.3 . . ?
C7 C12 C11 119.0(11) . . ?
C7 C12 C13 117.3(11) . . ?
C11 C12 C13 123.7(11) . . ?
C4 C13 C14 117.2(10) . . ?
C4 C13 C12 120.3(11) . . ?
C14 C13 C12 122.5(10) . . ?
C1 C14 C13 123.2(10) . . ?
C1 C14 H14 118.4 . . ?
C13 C14 H14 118.4 . . ?
O2 C15 O1 125.9(11) . . ?
O2 C15 C16 118.0(10) . . ?
O1 C15 C16 116.1(10) . . ?
C17 C16 C21 119.7(10) . . ?
C17 C16 C15 119.0(10) . . ?
C21 C16 C15 121.3(10) . . ?
C16 C17 C18 120.4(10) . . ?
C16 C17 H17 119.8 . . ?
C18 C17 H17 119.8 . . ?
O5 C18 C17 114.9(10) . . ?
O5 C18 C19 124.8(10) . . ?
C17 C18 C19 120.4(11) . . ?
C20 C19 C18 118.7(12) . . ?
C20 C19 H19 120.7 . . ?
C18 C19 H19 120.7 . . ?
C21 C20 C19 121.5(12) . . ?
C21 C20 C22 122.0(11) . . ?
C19 C20 C22 116.5(11) . . ?
C20 C21 C16 119.4(11) . . ?
C20 C21 H21 120.3 . . ?
C16 C21 H21 120.3 . . ?
O4 C22 O3 124.8(13) . . ?
O4 C22 C20 122.0(12) . . ?
O3 C22 C20 112.9(11) . . ?
O5 C23 C24 106.9(9) . . ?
O5 C23 H23A 110.3 . . ?
C24 C23 H23A 110.3 . . ?
O5 C23 H23B 110.3 . . ?
C24 C23 H23B 110.3 . . ?
H23A C23 H23B 108.6 . . ?
C25 C24 C29 121.4(12) . . ?
C25 C24 C23 120.3(11) . . ?
C29 C24 C23 118.3(11) . . ?
C24 C25 C26 119.2(12) . . ?
C24 C25 H25 120.4 . . ?
C26 C25 H25 120.4 . . ?
O6 C26 C25 124.6(13) . . ?
O6 C26 C27 116.0(13) . . ?
C25 C26 C27 119.4(12) . . ?
C28 C27 C26 119.8(12) . . ?
C28 C27 H27 120.1 . . ?
C26 C27 H27 120.1 . . ?
C27 C28 C29 120.4(13) . . ?
C27 C28 O7 125.3(13) . . ?
C29 C28 O7 114.1(12) . . ?
C28 C29 C24 119.6(13) . . ?
C28 C29 H29 120.2 . . ?
C24 C29 H29 120.2 . . ?
O6 C30 C31 114.6(12) . . ?
O6 C30 H30A 108.6 . . ?
C31 C30 H30A 108.6 . . ?
O6 C30 H30B 108.6 . . ?
C31 C30 H30B 108.6 . . ?
H30A C30 H30B 107.6 . . ?
C36 C31 C32 117.3(17) . . ?
C36 C31 C30 122.1(16) . . ?
C32 C31 C30 120.5(15) . . ?
C31 C32 C33 122.9(17) . . ?
C31 C32 H32 118.6 . . ?
C33 C32 H32 118.6 . . ?
C32 C33 C34 118.0(18) . . ?
C32 C33 H33 121.0 . . ?
C34 C33 H33 121.0 . . ?
C35 C34 C33 118.6(18) . . ?
C35 C34 H34 120.7 . . ?
C33 C34 H34 120.7 . . ?
C36 C35 C34 119.6(17) . . ?
C36 C35 H35 120.2 . . ?
C34 C35 H35 120.2 . . ?
C31 C36 C35 123.3(17) . . ?
C31 C36 H36 118.4 . . ?
C35 C36 H36 118.4 . . ?
O7 C37 C38 106.1(15) . . ?
O7 C37 H37A 110.5 . . ?
C38 C37 H37A 110.5 . . ?
O7 C37 H37B 110.5 . . ?
C38 C37 H37B 110.5 . . ?
H37A C37 H37B 108.7 . . ?
C39 C38 C43 118.4(17) . . ?
C39 C38 C37 121.6(17) . . ?
C43 C38 C37 118.9(18) . . ?
C38 C39 C40 115.1(19) . . ?
C38 C39 H39 122.5 . . ?
C40 C39 H39 122.5 . . ?
C41 C40 C39 123(2) . . ?
C41 C40 H40 118.5 . . ?
C39 C40 H40 118.5 . . ?
C42 C41 C40 120(3) . . ?
C42 C41 H41 120.2 . . ?
C40 C41 H41 120.2 . . ?
C43 C42 C41 121(3) . . ?
C43 C42 H42 119.4 . . ?
C41 C42 H42 119.4 . . ?
C42 C43 C38 123(2) . . ?
C42 C43 H43 118.7 . . ?
C38 C43 H43 118.7 . . ?
C57 C44 C45 116.7(11) . . ?
C57 C44 Pt3 125.4(9) . . ?
C45 C44 Pt3 117.8(8) . . ?
C46 C45 C44 121.2(12) . . ?
C46 C45 H45 119.4 . . ?
C44 C45 H45 119.4 . . ?
C45 C46 C47 121.5(12) . . ?
C45 C46 H46 119.2 . . ?
C47 C46 H46 119.2 . . ?
C46 C47 C56 118.3(11) . . ?
C46 C47 C48 121.2(11) . . ?
C56 C47 C48 120.4(11) . . ?
C49 C48 C47 120.8(12) . . ?
C49 C48 H48 119.6 . . ?
C47 C48 H48 119.6 . . ?
C48 C49 C50 120.4(11) . . ?
C48 C49 H49 119.8 . . ?
C50 C49 H49 119.8 . . ?
C51 C50 C55 118.4(11) . . ?
C51 C50 C49 121.0(11) . . ?
C55 C50 C49 120.6(10) . . ?
C52 C51 C50 120.6(12) . . ?
C52 C51 H51 119.7 . . ?
C50 C51 H51 119.7 . . ?
C51 C52 C53 123.0(12) . . ?
C51 C52 H52 118.5 . . ?
C53 C52 H52 118.5 . . ?
C54 C53 C52 115.7(11) . . ?
C54 C53 Pt4 123.5(9) . . ?
C52 C53 Pt4 120.8(9) . . ?
C55 C54 C53 124.8(11) . . ?
C55 C54 H54 117.6 . . ?
C53 C54 H54 117.6 . . ?
C54 C55 C50 117.4(10) . . ?
C54 C55 C56 124.1(10) . . ?
C50 C55 C56 118.4(10) . . ?
C57 C56 C47 118.1(10) . . ?
C57 C56 C55 122.8(10) . . ?
C47 C56 C55 119.0(10) . . ?
C44 C57 C56 124.1(11) . . ?
C44 C57 H57 117.9 . . ?
C56 C57 H57 117.9 . . ?
O9 C58 O8 127.9(11) . . ?
O9 C58 C59 119.3(11) . . ?
O8 C58 C59 112.8(11) . . ?
C64 C59 C60 120.4(11) . . ?
C64 C59 C58 122.1(10) . . ?
C60 C59 C58 117.5(11) . . ?
C59 C60 C61 118.7(11) . . ?
C59 C60 H60 120.6 . . ?
C61 C60 H60 120.6 . . ?
C62 C61 O12 125.3(11) . . ?
C62 C61 C60 121.0(11) . . ?
O12 C61 C60 113.6(10) . . ?
C61 C62 C63 120.3(11) . . ?
C61 C62 H62 119.8 . . ?
C63 C62 H62 119.8 . . ?
C64 C63 C62 119.2(11) . . ?
C64 C63 C65 121.6(11) . . ?
C62 C63 C65 119.2(11) . . ?
C59 C64 C63 120.3(11) . . ?
C59 C64 H64 119.8 . . ?
C63 C64 H64 119.8 . . ?
O11 C65 O10 125.7(12) . . ?
O11 C65 C63 120.1(12) . . ?
O10 C65 C63 114.2(11) . . ?
O12 C66 C67 108.3(9) . . ?
O12 C66 H66A 110.0 . . ?
C67 C66 H66A 110.0 . . ?
O12 C66 H66B 110.0 . . ?
C67 C66 H66B 110.0 . . ?
H66A C66 H66B 108.4 . . ?
C72 C67 C68 120.2(11) . . ?
C72 C67 C66 120.6(11) . . ?
C68 C67 C66 119.2(10) . . ?
C69 C68 C67 121.8(12) . . ?
C69 C68 H68 119.1 . . ?
C67 C68 H68 119.1 . . ?
O13 C69 C68 127.2(13) . . ?
O13 C69 C70 114.7(12) . . ?
C68 C69 C70 118.1(12) . . ?
C69 C70 C71 120.3(13) . . ?
C69 C70 H70 119.8 . . ?
C71 C70 H70 119.8 . . ?
O14 C71 C72 126.4(14) . . ?
O14 C71 C70 113.4(13) . . ?
C72 C71 C70 120.2(12) . . ?
C67 C72 C71 119.4(12) . . ?
C67 C72 H72 120.3 . . ?
C71 C72 H72 120.3 . . ?
O13 C73 C74 115.0(13) . . ?
O13 C73 H73A 108.5 . . ?
C74 C73 H73A 108.5 . . ?
O13 C73 H73B 108.5 . . ?
C74 C73 H73B 108.5 . . ?
H73A C73 H73B 107.5 . . ?
C75 C74 C79 120.9(17) . . ?
C75 C74 C73 119.9(15) . . ?
C79 C74 C73 119.1(16) . . ?
C76 C75 C74 121.4(18) . . ?
C76 C75 H75 119.3 . . ?
C74 C75 H75 119.3 . . ?
C75 C76 C77 119(2) . . ?
C75 C76 H76 120.5 . . ?
C77 C76 H76 120.5 . . ?
C78 C77 C76 120(2) . . ?
C78 C77 H77 120.1 . . ?
C76 C77 H77 120.1 . . ?
C77 C78 C79 122(2) . . ?
C77 C78 H78 119.0 . . ?
C79 C78 H78 119.0 . . ?
C78 C79 C74 116.8(19) . . ?
C78 C79 H79 121.6 . . ?
C74 C79 H79 121.6 . . ?
O14 C80 C81 109.1(14) . . ?
O14 C80 H80A 109.9 . . ?
C81 C80 H80A 109.9 . . ?
O14 C80 H80B 109.9 . . ?
C81 C80 H80B 109.9 . . ?
H80A C80 H80B 108.3 . . ?
C86 C81 C82 120.5(17) . . ?
C86 C81 C80 117.3(18) . . ?
C82 C81 C80 122.1(14) . . ?
C83 C82 C81 121.9(17) . . ?
C83 C82 H82 119.1 . . ?
C81 C82 H82 119.1 . . ?
C82 C83 C84 118.9(19) . . ?
C82 C83 H83 120.6 . . ?
C84 C83 H83 120.6 . . ?
C85 C84 C83 116.2(16) . . ?
C85 C84 H84 121.9 . . ?
C83 C84 H84 121.9 . . ?
C84 C85 C86 125.2(19) . . ?
C84 C85 H85 117.4 . . ?
C86 C85 H85 117.4 . . ?
C81 C86 C85 116(2) . . ?
C81 C86 H86 121.8 . . ?
C85 C86 H86 121.8 . . ?
C88 C87 P1 121.3(19) . . ?
C88 C87 H87A 107.0 . . ?
P1 C87 H87A 107.0 . . ?
C88 C87 H87B 107.0 . . ?
P1 C87 H87B 107.0 . . ?
H87A C87 H87B 106.7 . . ?
C87 C88 H88A 109.5 . . ?
C87 C88 H88B 109.5 . . ?
H88A C88 H88B 109.5 . . ?
C87 C88 H88C 109.5 . . ?
H88A C88 H88C 109.5 . . ?
H88B C88 H88C 109.5 . . ?
C90 C89 P1 113.0(16) . . ?
C90 C89 H89A 109.0 . . ?
P1 C89 H89A 109.0 . . ?
C90 C89 H89B 109.0 . . ?
P1 C89 H89B 109.0 . . ?
H89A C89 H89B 107.8 . . ?
C89 C90 H90A 109.5 . . ?
C89 C90 H90B 109.5 . . ?
H90A C90 H90B 109.5 . . ?
C89 C90 H90C 109.5 . . ?
H90A C90 H90C 109.5 . . ?
H90B C90 H90C 109.5 . . ?
C92 C91 P1 114.5(16) . . ?
C92 C91 H91A 108.6 . . ?
P1 C91 H91A 108.6 . . ?
C92 C91 H91B 108.6 . . ?
P1 C91 H91B 108.6 . . ?
H91A C91 H91B 107.6 . . ?
C91 C92 H92A 109.5 . . ?
C91 C92 H92B 109.5 . . ?
H92A C92 H92B 109.5 . . ?
C91 C92 H92C 109.5 . . ?
H92A C92 H92C 109.5 . . ?
H92B C92 H92C 109.5 . . ?
C94 C93 P2 119.2(12) . . ?
C94 C93 H93A 107.5 . . ?
P2 C93 H93A 107.5 . . ?
C94 C93 H93B 107.5 . . ?
P2 C93 H93B 107.5 . . ?
H93A C93 H93B 107.0 . . ?
C93 C94 H94A 109.5 . . ?
C93 C94 H94B 109.5 . . ?
H94A C94 H94B 109.5 . . ?
C93 C94 H94C 109.5 . . ?
H94A C94 H94C 109.5 . . ?
H94B C94 H94C 109.5 . . ?
C96 C95 P2 112.3(12) . . ?
C96 C95 H95A 109.1 . . ?
P2 C95 H95A 109.1 . . ?
C96 C95 H95B 109.1 . . ?
P2 C95 H95B 109.1 . . ?
H95A C95 H95B 107.9 . . ?
C95 C96 H96A 109.5 . . ?
C95 C96 H96B 109.5 . . ?
H96A C96 H96B 109.5 . . ?
C95 C96 H96C 109.5 . . ?
H96A C96 H96C 109.5 . . ?
H96B C96 H96C 109.5 . . ?
C98 C97 P2 111.8(13) . . ?
C98 C97 H97A 109.3 . . ?
P2 C97 H97A 109.3 . . ?
C98 C97 H97B 109.3 . . ?
P2 C97 H97B 109.3 . . ?
H97A C97 H97B 107.9 . . ?
C97 C98 H98A 109.5 . . ?
C97 C98 H98B 109.5 . . ?
H98A C98 H98B 109.5 . . ?
C97 C98 H98C 109.5 . . ?
H98A C98 H98C 109.5 . . ?
H98B C98 H98C 109.5 . . ?
C100 C99 P3 115(3) . . ?
C100 C99 H99A 108.6 . . ?
P3 C99 H99A 108.6 . . ?
C100 C99 H99B 108.6 . . ?
P3 C99 H99B 108.6 . . ?
H99A C99 H99B 107.6 . . ?
C99 C100 H10A 109.5 . . ?
C99 C100 H10B 109.5 . . ?
H10A C100 H10B 109.5 . . ?
C99 C100 H10C 109.5 . . ?
H10A C100 H10C 109.5 . . ?
H10B C100 H10C 109.5 . . ?
C102 C101 P3 104(2) . . ?
C102 C101 H10D 111.0 . . ?
P3 C101 H10D 111.0 . . ?
C102 C101 H10E 111.0 . . ?
P3 C101 H10E 111.0 . . ?
H10D C101 H10E 109.0 . . ?
C101 C102 H10F 109.5 . . ?
C101 C102 H10G 109.5 . . ?
H10F C102 H10G 109.5 . . ?
C101 C102 H10H 109.5 . . ?
H10F C102 H10H 109.5 . . ?
H10G C102 H10H 109.5 . . ?
C104 C103 P3 107(2) . . ?
C104 C103 H10I 110.3 . . ?
P3 C103 H10I 110.3 . . ?
C104 C103 H10J 110.3 . . ?
P3 C103 H10J 110.3 . . ?
H10I C103 H10J 108.5 . . ?
C103 C104 H10K 109.5 . . ?
C103 C104 H10L 109.5 . . ?
H10K C104 H10L 109.5 . . ?
C103 C104 H10M 109.5 . . ?
H10K C104 H10M 109.5 . . ?
H10L C104 H10M 109.5 . . ?
C106 C105 P4 116.2(14) . . ?
C106 C105 H10N 108.2 . . ?
P4 C105 H10N 108.2 . . ?
C106 C105 H10O 108.2 . . ?
P4 C105 H10O 108.2 . . ?
H10N C105 H10O 107.4 . . ?
C105 C106 H10P 109.5 . . ?
C105 C106 H10Q 109.5 . . ?
H10P C106 H10Q 109.5 . . ?
C105 C106 H10R 109.5 . . ?
H10P C106 H10R 109.5 . . ?
H10Q C106 H10R 109.5 . . ?
C108 C107 P4 112.4(13) . . ?
C108 C107 H10S 109.1 . . ?
P4 C107 H10S 109.1 . . ?
C108 C107 H10T 109.1 . . ?
P4 C107 H10T 109.1 . . ?
H10S C107 H10T 107.9 . . ?
C107 C108 H10U 109.5 . . ?
C107 C108 H10V 109.5 . . ?
H10U C108 H10V 109.5 . . ?
C107 C108 H10W 109.5 . . ?
H10U C108 H10W 109.5 . . ?
H10V C108 H10W 109.5 . . ?
C110 C109 P4 109.3(13) . . ?
C110 C109 H10X 109.8 . . ?
P4 C109 H10X 109.8 . . ?
C110 C109 H10Y 109.8 . . ?
P4 C109 H10Y 109.8 . . ?
H10X C109 H10Y 108.3 . . ?
C109 C110 H11A 109.5 . . ?
C109 C110 H11B 109.5 . . ?
H11A C110 H11B 109.5 . . ?
C109 C110 H11C 109.5 . . ?
H11A C110 H11C 109.5 . . ?
H11B C110 H11C 109.5 . . ?
C112 C111 P5 105.3(18) . . ?
C112 C111 H11D 110.7 . . ?
P5 C111 H11D 110.7 . . ?
C112 C111 H11E 110.7 . . ?
P5 C111 H11E 110.7 . . ?
H11D C111 H11E 108.8 . . ?
C111 C112 H11F 109.5 . . ?
C111 C112 H11G 109.5 . . ?
H11F C112 H11G 109.5 . . ?
C111 C112 H11H 109.5 . . ?
H11F C112 H11H 109.5 . . ?
H11G C112 H11H 109.5 . . ?
C114 C113 P5 110.4(15) . . ?
C114 C113 H11I 109.6 . . ?
P5 C113 H11I 109.6 . . ?
C114 C113 H11J 109.6 . . ?
P5 C113 H11J 109.6 . . ?
H11I C113 H11J 108.1 . . ?
C113 C114 H11K 109.5 . . ?
C113 C114 H11L 109.5 . . ?
H11K C114 H11L 109.5 . . ?
C113 C114 H11M 109.5 . . ?
H11K C114 H11M 109.5 . . ?
H11L C114 H11M 109.5 . . ?
C116 C115 P5 118.5(11) . . ?
C116 C115 H11N 107.7 . . ?
P5 C115 H11N 107.7 . . ?
C116 C115 H11O 107.7 . . ?
P5 C115 H11O 107.7 . . ?
H11N C115 H11O 107.1 . . ?
C115 C116 H11P 109.5 . . ?
C115 C116 H11Q 109.5 . . ?
H11P C116 H11Q 109.5 . . ?
C115 C116 H11R 109.5 . . ?
H11P C116 H11R 109.5 . . ?
H11Q C116 H11R 109.5 . . ?
C118 C117 P6 113.6(13) . . ?
C118 C117 H11S 108.8 . . ?
P6 C117 H11S 108.8 . . ?
C118 C117 H11T 108.8 . . ?
P6 C117 H11T 108.8 . . ?
H11S C117 H11T 107.7 . . ?
C117 C118 H11U 109.5 . . ?
C117 C118 H11V 109.5 . . ?
H11U C118 H11V 109.5 . . ?
C117 C118 H11W 109.5 . . ?
H11U C118 H11W 109.5 . . ?
H11V C118 H11W 109.5 . . ?
C120 C119 P6 119(3) . . ?
C120 C119 H11X 107.6 . . ?
P6 C119 H11X 107.6 . . ?
C120 C119 H11Y 107.6 . . ?
P6 C119 H11Y 107.6 . . ?
H11X C119 H11Y 107.1 . . ?
C119 C120 H12A 109.5 . . ?
C119 C120 H12B 109.5 . . ?
H12A C120 H12B 109.5 . . ?
C119 C120 H12C 109.5 . . ?
H12A C120 H12C 109.5 . . ?
H12B C120 H12C 109.5 . . ?
C122 C121 P6 109(3) . . ?
C122 C121 H12E 109.8 . . ?
P6 C121 H12E 109.8 . . ?
C122 C121 H12F 109.8 . . ?
P6 C121 H12F 109.8 . . ?
H12E C121 H12F 108.3 . . ?
C121 C122 H12G 109.5 . . ?
C121 C122 H12H 109.5 . . ?
H12G C122 H12H 109.5 . . ?
C121 C122 H12I 109.5 . . ?
H12G C122 H12I 109.5 . . ?
H12H C122 H12I 109.5 . . ?
C124 C123 P7 106.3(13) . . ?
C124 C123 H12J 110.5 . . ?
P7 C123 H12J 110.5 . . ?
C124 C123 H12K 110.5 . . ?
P7 C123 H12K 110.5 . . ?
H12J C123 H12K 108.7 . . ?
C123 C124 H12L 109.5 . . ?
C123 C124 H12M 109.5 . . ?
H12L C124 H12M 109.5 . . ?
C123 C124 H12N 109.5 . . ?
H12L C124 H12N 109.5 . . ?
H12M C124 H12N 109.5 . . ?
C126 C125 P7 116.8(12) . . ?
C126 C125 H12O 108.1 . . ?
P7 C125 H12O 108.1 . . ?
C126 C125 H12P 108.1 . . ?
P7 C125 H12P 108.1 . . ?
H12O C125 H12P 107.3 . . ?
C125 C126 H12Q 109.5 . . ?
C125 C126 H12R 109.5 . . ?
H12Q C126 H12R 109.5 . . ?
C125 C126 H12S 109.5 . . ?
H12Q C126 H12S 109.5 . . ?
H12R C126 H12S 109.5 . . ?
C128 C127 P7 106.9(12) . . ?
C128 C127 H12T 110.3 . . ?
P7 C127 H12T 110.3 . . ?
C128 C127 H12U 110.3 . . ?
P7 C127 H12U 110.3 . . ?
H12T C127 H12U 108.6 . . ?
C127 C128 H12V 109.5 . . ?
C127 C128 H12W 109.5 . . ?
H12V C128 H12W 109.5 . . ?
C127 C128 H12X 109.5 . . ?
H12V C128 H12X 109.5 . . ?
H12W C128 H12X 109.5 . . ?
C130 C129 P8 110.3(16) . . ?
C130 C129 H12Y 109.6 . . ?
P8 C129 H12Y 109.6 . . ?
C130 C129 H12Z 109.6 . . ?
P8 C129 H12Z 109.6 . . ?
H12Y C129 H12Z 108.1 . . ?
C129 C130 H13A 109.5 . . ?
C129 C130 H13B 109.5 . . ?
H13A C130 H13B 109.5 . . ?
C129 C130 H13C 109.5 . . ?
H13A C130 H13C 109.5 . . ?
H13B C130 H13C 109.5 . . ?
C132 C131 P8 117.7(19) . . ?
C132 C131 H13D 107.9 . . ?
P8 C131 H13D 107.9 . . ?
C132 C131 H13E 107.9 . . ?
P8 C131 H13E 107.9 . . ?
H13D C131 H13E 107.2 . . ?
C131 C132 H13F 109.5 . . ?
C131 C132 H13G 109.5 . . ?
H13F C132 H13G 109.5 . . ?
C131 C132 H13H 109.5 . . ?
H13F C132 H13H 109.5 . . ?
H13G C132 H13H 109.5 . . ?
C134 C133 P8 103(4) . . ?
C134 C133 H13I 111.2 . . ?
P8 C133 H13I 111.2 . . ?
C134 C133 H13J 111.2 . . ?
P8 C133 H13J 111.2 . . ?
H13I C133 H13J 109.2 . . ?
C133 C134 H13K 109.5 . . ?
C133 C134 H13L 109.5 . . ?
H13K C134 H13L 109.5 . . ?
C133 C134 H13M 109.5 . . ?
H13K C134 H13M 109.5 . . ?
H13L C134 H13M 109.5 . . ?
C136 C135 H13N 109.5 . . ?
C136 C135 H13O 109.5 . . ?
H13N C135 H13O 109.5 . . ?
C136 C135 H13P 109.5 . . ?
H13N C135 H13P 109.5 . . ?
H13O C135 H13P 109.5 . . ?
O15 C136 C135 128(2) . . ?
O15 C136 C137 134(2) . . ?
C135 C136 C137 97.1(17) . . ?
C136 C137 H13Q 109.5 . . ?
C136 C137 H13R 109.5 . . ?
H13Q C137 H13R 109.5 . . ?
C136 C137 H13S 109.5 . . ?
H13Q C137 H13S 109.5 . . ?
H13R C137 H13S 109.5 . . ?
C139 C138 H13T 109.5 . . ?
C139 C138 H13U 109.5 . . ?
H13T C138 H13U 109.5 . . ?
C139 C138 H13V 109.5 . . ?
H13T C138 H13V 109.5 . . ?
H13U C138 H13V 109.5 . . ?
O16 C139 C138 127(3) . . ?
O16 C139 C140 125(3) . . ?
C138 C139 C140 108(2) . . ?
C139 C140 H14A 109.5 . . ?
C139 C140 H14B 109.5 . . ?
H14A C140 H14B 109.5 . . ?
C139 C140 H14C 109.5 . . ?
H14A C140 H14C 109.5 . . ?
H14B C140 H14C 109.5 . . ?
C142 C141 H14D 109.5 . . ?
C142 C141 H14E 109.5 . . ?
H14D C141 H14E 109.5 . . ?
C142 C141 H14F 109.5 . . ?
H14D C141 H14F 109.5 . . ?
H14E C141 H14F 109.5 . . ?
O17 C142 C141 121(2) . . ?
O17 C142 C143 134(2) . . ?
C141 C142 C143 104.9(19) . . ?
C142 C143 H14G 109.5 . . ?
C142 C143 H14H 109.5 . . ?
H14G C143 H14H 109.5 . . ?
C142 C143 H14I 109.5 . . ?
H14G C143 H14I 109.5 . . ?
H14H C143 H14I 109.5 . . ?

loop_
_geom_bond_atom_site_label_1
_geom_bond_atom_site_label_2
_geom_bond_distance
_geom_bond_site_symmetry_2
_geom_bond_publ_flag
Pt1 C1 2.016(11) . ?
Pt1 O10 2.110(7) . ?
Pt1 P2 2.270(4) . ?
Pt1 P1 2.292(4) . ?
Pt2 C10 2.015(13) . ?
Pt2 O1 2.129(7) . ?
Pt2 P3 2.251(5) . ?
Pt2 P4 2.328(4) . ?
Pt3 C44 2.022(12) . ?
Pt3 O3 2.112(8) . ?
Pt3 P6 2.283(5) . ?
Pt3 P5 2.285(5) . ?
Pt4 C53 1.991(11) . ?
Pt4 O8 2.140(7) . ?
Pt4 P7 2.266(4) . ?
Pt4 P8 2.304(5) . ?
P1 C89 1.77(2) . ?
P1 C91 1.784(18) . ?
P1 C87 1.886(19) . ?
P2 C93 1.780(17) . ?
P2 C97 1.827(14) . ?
P2 C95 1.830(15) . ?
P3 C101 1.80(3) . ?
P3 C103 1.83(3) . ?
P3 C99 1.84(3) . ?
P4 C107 1.758(17) . ?
P4 C109 1.792(16) . ?
P4 C105 1.906(16) . ?
P5 C115 1.789(16) . ?
P5 C113 1.81(2) . ?
P5 C111 1.86(2) . ?
P6 C119 1.58(4) . ?
P6 C117 1.820(17) . ?
P6 C121 2.05(3) . ?
P7 C127 1.774(17) . ?
P7 C125 1.805(16) . ?
P7 C123 1.920(16) . ?
P8 C129 1.806(18) . ?
P8 C133 1.82(3) . ?
P8 C131 1.84(2) . ?
O1 C15 1.268(13) . ?
O2 C15 1.234(13) . ?
O3 C22 1.296(15) . ?
O4 C22 1.249(16) . ?
O5 C18 1.384(13) . ?
O5 C23 1.413(13) . ?
O6 C26 1.349(15) . ?
O6 C30 1.430(16) . ?
O7 C37 1.396(18) . ?
O7 C28 1.428(16) . ?
O8 C58 1.294(14) . ?
O9 C58 1.210(14) . ?
O10 C65 1.273(14) . ?
O11 C65 1.230(14) . ?
O12 C61 1.375(13) . ?
O12 C66 1.410(13) . ?
O13 C69 1.356(15) . ?
O13 C73 1.432(16) . ?
O14 C71 1.344(15) . ?
O14 C80 1.363(18) . ?
C1 C14 1.354(14) . ?
C1 C2 1.438(16) . ?
C2 C3 1.365(17) . ?
C2 H2 0.9500 . ?
C3 C4 1.398(17) . ?
C3 H3 0.9500 . ?
C4 C13 1.416(16) . ?
C4 C5 1.427(17) . ?
C5 C6 1.336(19) . ?
C5 H5 0.9500 . ?
C6 C7 1.430(19) . ?
C6 H6 0.9500 . ?
C7 C8 1.401(18) . ?
C7 C12 1.408(17) . ?
C8 C9 1.37(2) . ?
C8 H8 0.9500 . ?
C9 C10 1.437(18) . ?
C9 H9 0.9500 . ?
C10 C11 1.363(15) . ?
C11 C12 1.414(15) . ?
C11 H11 0.9500 . ?
C12 C13 1.456(16) . ?
C13 C14 1.438(15) . ?
C14 H14 0.9500 . ?
C15 C16 1.525(15) . ?
C16 C17 1.382(14) . ?
C16 C21 1.399(15) . ?
C17 C18 1.385(15) . ?
C17 H17 0.9500 . ?
C18 C19 1.394(17) . ?
C19 C20 1.388(17) . ?
C19 H19 0.9500 . ?
C20 C21 1.378(16) . ?
C20 C22 1.516(18) . ?
C21 H21 0.9500 . ?
C23 C24 1.518(15) . ?
C23 H23A 0.9900 . ?
C23 H23B 0.9900 . ?
C24 C25 1.378(17) . ?
C24 C29 1.394(16) . ?
C25 C26 1.399(18) . ?
C25 H25 0.9500 . ?
C26 C27 1.428(19) . ?
C27 C28 1.376(19) . ?
C27 H27 0.9500 . ?
C28 C29 1.388(18) . ?
C29 H29 0.9500 . ?
C30 C31 1.52(2) . ?
C30 H30A 0.9900 . ?
C30 H30B 0.9900 . ?
C31 C36 1.36(2) . ?
C31 C32 1.37(2) . ?
C32 C33 1.41(2) . ?
C32 H32 0.9500 . ?
C33 C34 1.42(2) . ?
C33 H33 0.9500 . ?
C34 C35 1.40(2) . ?
C34 H34 0.9500 . ?
C35 C36 1.37(2) . ?
C35 H35 0.9500 . ?
C36 H36 0.9500 . ?
C37 C38 1.51(2) . ?
C37 H37A 0.9900 . ?
C37 H37B 0.9900 . ?
C38 C39 1.35(2) . ?
C38 C43 1.42(2) . ?
C39 C40 1.41(3) . ?
C39 H39 0.9500 . ?
C40 C41 1.33(3) . ?
C40 H40 0.9500 . ?
C41 C42 1.31(4) . ?
C41 H41 0.9500 . ?
C42 C43 1.26(3) . ?
C42 H42 0.9500 . ?
C43 H43 0.9500 . ?
C44 C57 1.354(15) . ?
C44 C45 1.438(17) . ?
C45 C46 1.363(17) . ?
C45 H45 0.9500 . ?
C46 C47 1.410(16) . ?
C46 H46 0.9500 . ?
C47 C56 1.419(15) . ?
C47 C48 1.435(16) . ?
C48 C49 1.352(17) . ?
C48 H48 0.9500 . ?
C49 C50 1.440(16) . ?
C49 H49 0.9500 . ?
C50 C51 1.421(16) . ?
C50 C55 1.423(15) . ?
C51 C52 1.361(16) . ?
C51 H51 0.9500 . ?
C52 C53 1.393(16) . ?
C52 H52 0.9500 . ?
C53 C54 1.392(16) . ?
C54 C55 1.392(15) . ?
C54 H54 0.9500 . ?
C55 C56 1.452(15) . ?
C56 C57 1.412(15) . ?
C57 H57 0.9500 . ?
C58 C59 1.543(16) . ?
C59 C64 1.374(15) . ?
C59 C60 1.386(15) . ?
C60 C61 1.407(16) . ?
C60 H60 0.9500 . ?
C61 C62 1.347(16) . ?
C62 C63 1.400(16) . ?
C62 H62 0.9500 . ?
C63 C64 1.391(16) . ?
C63 C65 1.510(17) . ?
C64 H64 0.9500 . ?
C66 C67 1.521(16) . ?
C66 H66A 0.9900 . ?
C66 H66B 0.9900 . ?
C67 C72 1.371(16) . ?
C67 C68 1.393(16) . ?
C68 C69 1.368(17) . ?
C68 H68 0.9500 . ?
C69 C70 1.397(19) . ?
C70 C71 1.40(2) . ?
C70 H70 0.9500 . ?
C71 C72 1.381(17) . ?
C72 H72 0.9500 . ?
C73 C74 1.50(2) . ?
C73 H73A 0.9900 . ?
C73 H73B 0.9900 . ?
C74 C75 1.37(2) . ?
C74 C79 1.40(2) . ?
C75 C76 1.34(2) . ?
C75 H75 0.9500 . ?
C76 C77 1.41(3) . ?
C76 H76 0.9500 . ?
C77 C78 1.35(3) . ?
C77 H77 0.9500 . ?
C78 C79 1.40(2) . ?
C78 H78 0.9500 . ?
C79 H79 0.9500 . ?
C80 C81 1.56(2) . ?
C80 H80A 0.9900 . ?
C80 H80B 0.9900 . ?
C81 C86 1.37(2) . ?
C81 C82 1.38(2) . ?
C82 C83 1.37(2) . ?
C82 H82 0.9500 . ?
C83 C84 1.44(3) . ?
C83 H83 0.9500 . ?
C84 C85 1.35(2) . ?
C84 H84 0.9500 . ?
C85 C86 1.39(2) . ?
C85 H85 0.9500 . ?
C86 H86 0.9500 . ?
C87 C88 1.45(3) . ?
C87 H87A 0.9900 . ?
C87 H87B 0.9900 . ?
C88 H88A 0.9800 . ?
C88 H88B 0.9800 . ?
C88 H88C 0.9800 . ?
C89 C90 1.57(3) . ?
C89 H89A 0.9900 . ?
C89 H89B 0.9900 . ?
C90 H90A 0.9800 . ?
C90 H90B 0.9800 . ?
C90 H90C 0.9800 . ?
C91 C92 1.50(3) . ?
C91 H91A 0.9900 . ?
C91 H91B 0.9900 . ?
C92 H92A 0.9800 . ?
C92 H92B 0.9800 . ?
C92 H92C 0.9800 . ?
C93 C94 1.551(19) . ?
C93 H93A 0.9900 . ?
C93 H93B 0.9900 . ?
C94 H94A 0.9800 . ?
C94 H94B 0.9800 . ?
C94 H94C 0.9800 . ?
C95 C96 1.52(2) . ?
C95 H95A 0.9900 . ?
C95 H95B 0.9900 . ?
C96 H96A 0.9800 . ?
C96 H96B 0.9800 . ?
C96 H96C 0.9800 . ?
C97 C98 1.53(2) . ?
C97 H97A 0.9900 . ?
C97 H97B 0.9900 . ?
C98 H98A 0.9800 . ?
C98 H98B 0.9800 . ?
C98 H98C 0.9800 . ?
C99 C100 1.23(4) . ?
C99 H99A 0.9900 . ?
C99 H99B 0.9900 . ?
C100 H10A 0.9800 . ?
C100 H10B 0.9800 . ?
C100 H10C 0.9800 . ?
C101 C102 1.568(19) . ?
C101 H10D 0.9900 . ?
C101 H10E 0.9900 . ?
C102 H10F 0.9800 . ?
C102 H10G 0.9800 . ?
C102 H10H 0.9800 . ?
C103 C104 1.57(3) . ?
C103 H10I 0.9900 . ?
C103 H10J 0.9900 . ?
C104 H10K 0.9800 . ?
C104 H10L 0.9800 . ?
C104 H10M 0.9800 . ?
C105 C106 1.46(2) . ?
C105 H10N 0.9900 . ?
C105 H10O 0.9900 . ?
C106 H10P 0.9800 . ?
C106 H10Q 0.9800 . ?
C106 H10R 0.9800 . ?
C107 C108 1.56(2) . ?
C107 H10S 0.9900 . ?
C107 H10T 0.9900 . ?
C108 H10U 0.9800 . ?
C108 H10V 0.9800 . ?
C108 H10W 0.9800 . ?
C109 C110 1.51(2) . ?
C109 H10X 0.9900 . ?
C109 H10Y 0.9900 . ?
C110 H11A 0.9800 . ?
C110 H11B 0.9800 . ?
C110 H11C 0.9800 . ?
C111 C112 1.570(18) . ?
C111 H11D 0.9900 . ?
C111 H11E 0.9900 . ?
C112 H11F 0.9800 . ?
C112 H11G 0.9800 . ?
C112 H11H 0.9800 . ?
C113 C114 1.49(3) . ?
C113 H11I 0.9900 . ?
C113 H11J 0.9900 . ?
C114 H11K 0.9800 . ?
C114 H11L 0.9800 . ?
C114 H11M 0.9800 . ?
C115 C116 1.55(2) . ?
C115 H11N 0.9900 . ?
C115 H11O 0.9900 . ?
C116 H11P 0.9800 . ?
C116 H11Q 0.9800 . ?
C116 H11R 0.9800 . ?
C117 C118 1.56(2) . ?
C117 H11S 0.9900 . ?
C117 H11T 0.9900 . ?
C118 H11U 0.9800 . ?
C118 H11V 0.9800 . ?
C118 H11W 0.9800 . ?
C119 C120 1.33(4) . ?
C119 H11X 0.9900 . ?
C119 H11Y 0.9900 . ?
C120 H12A 0.9800 . ?
C120 H12B 0.9800 . ?
C120 H12C 0.9800 . ?
C121 C122 1.24(4) . ?
C121 H12E 0.9900 . ?
C121 H12F 0.9900 . ?
C122 H12G 0.9800 . ?
C122 H12H 0.9800 . ?
C122 H12I 0.9800 . ?
C123 C124 1.570(16) . ?
C123 H12J 0.9900 . ?
C123 H12K 0.9900 . ?
C124 H12L 0.9800 . ?
C124 H12M 0.9800 . ?
C124 H12N 0.9800 . ?
C125 C126 1.54(2) . ?
C125 H12O 0.9900 . ?
C125 H12P 0.9900 . ?
C126 H12Q 0.9800 . ?
C126 H12R 0.9800 . ?
C126 H12S 0.9800 . ?
C127 C128 1.54(2) . ?
C127 H12T 0.9900 . ?
C127 H12U 0.9900 . ?
C128 H12V 0.9800 . ?
C128 H12W 0.9800 . ?
C128 H12X 0.9800 . ?
C129 C130 1.55(3) . ?
C129 H12Y 0.9900 . ?
C129 H12Z 0.9900 . ?
C130 H13A 0.9800 . ?
C130 H13B 0.9800 . ?
C130 H13C 0.9800 . ?
C131 C132 1.36(3) . ?
C131 H13D 0.9900 . ?
C131 H13E 0.9900 . ?
C132 H13F 0.9800 . ?
C132 H13G 0.9800 . ?
C132 H13H 0.9800 . ?
C133 C134 1.29(7) . ?
C133 H13I 0.9900 . ?
C133 H13J 0.9900 . ?
C134 H13K 0.9800 . ?
C134 H13L 0.9800 . ?
C134 H13M 0.9800 . ?
O15 C136 1.25(2) . ?
C135 C136 1.407(16) . ?
C135 H13N 0.9800 . ?
C135 H13O 0.9800 . ?
C135 H13P 0.9800 . ?
C136 C137 1.540(16) . ?
C137 H13Q 0.9800 . ?
C137 H13R 0.9800 . ?
C137 H13S 0.9800 . ?
O16 C139 1.23(3) . ?
C138 C139 1.38(2) . ?
C138 H13T 0.9800 . ?
C138 H13U 0.9800 . ?
C138 H13V 0.9800 . ?
C139 C140 1.52(2) . ?
C140 H14A 0.9800 . ?
C140 H14B 0.9800 . ?
C140 H14C 0.9800 . ?
O17 C142 1.26(2) . ?
C141 C142 1.363(19) . ?
C141 H14D 0.9800 . ?
C141 H14E 0.9800 . ?
C141 H14F 0.9800 . ?
C142 C143 1.53(2) . ?
C143 H14G 0.9800 . ?
C143 H14H 0.9800 . ?
C143 H14I 0.9800 . ?

loop_
_geom_torsion_atom_site_label_1
_geom_torsion_atom_site_label_2
_geom_torsion_atom_site_label_3
_geom_torsion_atom_site_label_4
_geom_torsion
_geom_torsion_site_symmetry_1
_geom_torsion_site_symmetry_2
_geom_torsion_site_symmetry_3
_geom_torsion_site_symmetry_4
_geom_torsion_publ_flag
C1 Pt1 P1 C89 57.2(11) . . . . ?
O10 Pt1 P1 C89 -123.4(11) . . . . ?
P2 Pt1 P1 C89 84(3) . . . . ?
C1 Pt1 P1 C91 177.0(10) . . . . ?
O10 Pt1 P1 C91 -3.6(10) . . . . ?
P2 Pt1 P1 C91 -156(3) . . . . ?
C1 Pt1 P1 C87 -58.3(9) . . . . ?
O10 Pt1 P1 C87 121.0(9) . . . . ?
P2 Pt1 P1 C87 -32(3) . . . . ?
C1 Pt1 P2 C93 51.0(7) . . . . ?
O10 Pt1 P2 C93 -128.4(7) . . . . ?
P1 Pt1 P2 C93 24(3) . . . . ?
C1 Pt1 P2 C97 174.2(8) . . . . ?
O10 Pt1 P2 C97 -5.2(8) . . . . ?
P1 Pt1 P2 C97 148(3) . . . . ?
C1 Pt1 P2 C95 -70.9(7) . . . . ?
O10 Pt1 P2 C95 109.8(7) . . . . ?
P1 Pt1 P2 C95 -98(3) . . . . ?
C10 Pt2 P3 C101 1.9(13) . . . . ?
O1 Pt2 P3 C101 -177.1(13) . . . . ?
P4 Pt2 P3 C101 148(100) . . . . ?
C10 Pt2 P3 C103 119.1(10) . . . . ?
O1 Pt2 P3 C103 -59.9(10) . . . . ?
P4 Pt2 P3 C103 -95(99) . . . . ?
C10 Pt2 P3 C99 -130.3(13) . . . . ?
O1 Pt2 P3 C99 50.7(12) . . . . ?
P4 Pt2 P3 C99 16(100) . . . . ?
C10 Pt2 P4 C107 -21.0(8) . . . . ?
O1 Pt2 P4 C107 158.0(8) . . . . ?
P3 Pt2 P4 C107 -167(100) . . . . ?
C10 Pt2 P4 C109 -154.9(7) . . . . ?
O1 Pt2 P4 C109 24.1(6) . . . . ?
P3 Pt2 P4 C109 59(99) . . . . ?
C10 Pt2 P4 C105 91.4(7) . . . . ?
O1 Pt2 P4 C105 -89.7(6) . . . . ?
P3 Pt2 P4 C105 -55(100) . . . . ?
C44 Pt3 P5 C115 -33.3(7) . . . . ?
O3 Pt3 P5 C115 145.6(7) . . . . ?
P6 Pt3 P5 C115 42(2) . . . . ?
C44 Pt3 P5 C113 -156.4(8) . . . . ?
O3 Pt3 P5 C113 22.6(8) . . . . ?
P6 Pt3 P5 C113 -82(2) . . . . ?
C44 Pt3 P5 C111 85.0(9) . . . . ?
O3 Pt3 P5 C111 -96.1(9) . . . . ?
P6 Pt3 P5 C111 160(2) . . . . ?
C44 Pt3 P6 C119 51.3(17) . . . . ?
O3 Pt3 P6 C119 -127.6(17) . . . . ?
P5 Pt3 P6 C119 -24(3) . . . . ?
C44 Pt3 P6 C117 178.7(8) . . . . ?
O3 Pt3 P6 C117 -0.3(8) . . . . ?
P5 Pt3 P6 C117 104(2) . . . . ?
C44 Pt3 P6 C121 -70.2(9) . . . . ?
O3 Pt3 P6 C121 110.8(9) . . . . ?
P5 Pt3 P6 C121 -145(2) . . . . ?
C53 Pt4 P7 C127 -50.5(8) . . . . ?
O8 Pt4 P7 C127 128.9(8) . . . . ?
P8 Pt4 P7 C127 -148.5(13) . . . . ?
C53 Pt4 P7 C125 -179.9(7) . . . . ?
O8 Pt4 P7 C125 -0.5(7) . . . . ?
P8 Pt4 P7 C125 82.1(13) . . . . ?
C53 Pt4 P7 C123 62.9(7) . . . . ?
O8 Pt4 P7 C123 -117.7(6) . . . . ?
P8 Pt4 P7 C123 -35.1(14) . . . . ?
C53 Pt4 P8 C129 -135.6(9) . . . . ?
O8 Pt4 P8 C129 45.4(9) . . . . ?
P7 Pt4 P8 C129 -37.6(15) . . . . ?
C53 Pt4 P8 C133 -8.4(14) . . . . ?
O8 Pt4 P8 C133 172.7(13) . . . . ?
P7 Pt4 P8 C133 89.7(18) . . . . ?
C53 Pt4 P8 C131 115.5(9) . . . . ?
O8 Pt4 P8 C131 -63.4(9) . . . . ?
P7 Pt4 P8 C131 -146.4(13) . . . . ?
C10 Pt2 O1 C15 102(9) . . . . ?
P3 Pt2 O1 C15 -101.5(9) . . . . ?
P4 Pt2 O1 C15 78.4(9) . . . . ?
C44 Pt3 O3 C22 -134(23) . . . . ?
P6 Pt3 O3 C22 -73.5(12) . . . . ?
P5 Pt3 O3 C22 110.6(12) . . . . ?
C53 Pt4 O8 C58 84(7) . . . . ?
P7 Pt4 O8 C58 -85.3(9) . . . . ?
P8 Pt4 O8 C58 101.7(9) . . . . ?
C1 Pt1 O10 C65 -105(8) . . . . ?
P2 Pt1 O10 C65 -90.2(10) . . . . ?
P1 Pt1 O10 C65 91.3(10) . . . . ?
O10 Pt1 C1 C14 -76(8) . . . . ?
P2 Pt1 C1 C14 -90.8(10) . . . . ?
P1 Pt1 C1 C14 87.7(10) . . . . ?
O10 Pt1 C1 C2 102(8) . . . . ?
P2 Pt1 C1 C2 88.1(10) . . . . ?
P1 Pt1 C1 C2 -93.3(10) . . . . ?
C14 C1 C2 C3 4(2) . . . . ?
Pt1 C1 C2 C3 -174.7(12) . . . . ?
C1 C2 C3 C4 -2(3) . . . . ?
C2 C3 C4 C13 -1(2) . . . . ?
C2 C3 C4 C5 177.2(16) . . . . ?
C3 C4 C5 C6 -177.4(19) . . . . ?
C13 C4 C5 C6 1(3) . . . . ?
C4 C5 C6 C7 -3(3) . . . . ?
C5 C6 C7 C8 -177(2) . . . . ?
C5 C6 C7 C12 2(3) . . . . ?
C12 C7 C8 C9 1(3) . . . . ?
C6 C7 C8 C9 179(2) . . . . ?
C7 C8 C9 C10 -2(3) . . . . ?
C8 C9 C10 C11 2(3) . . . . ?
C8 C9 C10 Pt2 -179.9(16) . . . . ?
O1 Pt2 C10 C11 75(10) . . . . ?
P3 Pt2 C10 C11 -81.7(12) . . . . ?
P4 Pt2 C10 C11 98.4(12) . . . . ?
O1 Pt2 C10 C9 -103(9) . . . . ?
P3 Pt2 C10 C9 99.8(13) . . . . ?
P4 Pt2 C10 C9 -80.1(13) . . . . ?
C9 C10 C11 C12 1(2) . . . . ?
Pt2 C10 C11 C12 -178.0(10) . . . . ?
C8 C7 C12 C11 1(2) . . . . ?
C6 C7 C12 C11 -177.4(17) . . . . ?
C8 C7 C12 C13 -178.7(16) . . . . ?
C6 C7 C12 C13 2(3) . . . . ?
C10 C11 C12 C7 -2(2) . . . . ?
C10 C11 C12 C13 178.1(13) . . . . ?
C3 C4 C13 C14 2(2) . . . . ?
C5 C4 C13 C14 -176.0(13) . . . . ?
C3 C4 C13 C12 -178.4(14) . . . . ?
C5 C4 C13 C12 3(2) . . . . ?
C7 C12 C13 C4 -5(2) . . . . ?
C11 C12 C13 C4 174.9(13) . . . . ?
C7 C12 C13 C14 174.5(14) . . . . ?
C11 C12 C13 C14 -6(2) . . . . ?
C2 C1 C14 C13 -2.9(19) . . . . ?
Pt1 C1 C14 C13 176.0(9) . . . . ?
C4 C13 C14 C1 -0.2(19) . . . . ?
C12 C13 C14 C1 -179.6(12) . . . . ?
Pt2 O1 C15 O2 3.6(17) . . . . ?
Pt2 O1 C15 C16 -174.0(7) . . . . ?
O2 C15 C16 C17 3.7(17) . . . . ?
O1 C15 C16 C17 -178.5(11) . . . . ?
O2 C15 C16 C21 -174.2(12) . . . . ?
O1 C15 C16 C21 3.6(17) . . . . ?
C21 C16 C17 C18 -0.1(18) . . . . ?
C15 C16 C17 C18 -178.0(11) . . . . ?
C23 O5 C18 C17 169.4(11) . . . . ?
C23 O5 C18 C19 -10.7(19) . . . . ?
C16 C17 C18 O5 179.7(11) . . . . ?
C16 C17 C18 C19 -0.2(19) . . . . ?
O5 C18 C19 C20 -179.9(13) . . . . ?
C17 C18 C19 C20 0(2) . . . . ?
C18 C19 C20 C21 1(2) . . . . ?
C18 C19 C20 C22 178.0(14) . . . . ?
C19 C20 C21 C16 -1(2) . . . . ?
C22 C20 C21 C16 -178.1(14) . . . . ?
C17 C16 C21 C20 0.6(19) . . . . ?
C15 C16 C21 C20 178.5(12) . . . . ?
Pt3 O3 C22 O4 2(2) . . . . ?
Pt3 O3 C22 C20 176.7(10) . . . . ?
C21 C20 C22 O4 175.0(16) . . . . ?
C19 C20 C22 O4 -2(2) . . . . ?
C21 C20 C22 O3 0(2) . . . . ?
C19 C20 C22 O3 -177.4(14) . . . . ?
C18 O5 C23 C24 -164.8(11) . . . . ?
O5 C23 C24 C25 14.4(18) . . . . ?
O5 C23 C24 C29 -165.3(12) . . . . ?
C29 C24 C25 C26 -1(2) . . . . ?
C23 C24 C25 C26 179.0(13) . . . . ?
C30 O6 C26 C25 -17(2) . . . . ?
C30 O6 C26 C27 161.5(13) . . . . ?
C24 C25 C26 O6 -178.6(14) . . . . ?
C24 C25 C26 C27 2(2) . . . . ?
O6 C26 C27 C28 177.2(15) . . . . ?
C25 C26 C27 C28 -4(2) . . . . ?
C26 C27 C28 C29 4(2) . . . . ?
C26 C27 C28 O7 178.4(15) . . . . ?
C37 O7 C28 C27 -5(2) . . . . ?
C37 O7 C28 C29 170.4(15) . . . . ?
C27 C28 C29 C24 -2(2) . . . . ?
O7 C28 C29 C24 -177.7(13) . . . . ?
C25 C24 C29 C28 1(2) . . . . ?
C23 C24 C29 C28 -179.1(14) . . . . ?
C26 O6 C30 C31 77.7(17) . . . . ?
O6 C30 C31 C36 40.7(18) . . . . ?
O6 C30 C31 C32 -136.3(14) . . . . ?
C36 C31 C32 C33 5(2) . . . . ?
C30 C31 C32 C33 -178.2(13) . . . . ?
C31 C32 C33 C34 0(2) . . . . ?
C32 C33 C34 C35 -3(2) . . . . ?
C33 C34 C35 C36 2(3) . . . . ?
C32 C31 C36 C35 -6(2) . . . . ?
C30 C31 C36 C35 176.6(15) . . . . ?
C34 C35 C36 C31 3(3) . . . . ?
C28 O7 C37 C38 -179.8(14) . . . . ?
O7 C37 C38 C39 48(2) . . . . ?
O7 C37 C38 C43 -144.5(18) . . . . ?
C43 C38 C39 C40 -1(3) . . . . ?
C37 C38 C39 C40 167.3(17) . . . . ?
C38 C39 C40 C41 2(3) . . . . ?
C39 C40 C41 C42 -2(4) . . . . ?
C40 C41 C42 C43 1(4) . . . . ?
C41 C42 C43 C38 1(4) . . . . ?
C39 C38 C43 C42 -1(3) . . . . ?
C37 C38 C43 C42 -169(2) . . . . ?
O3 Pt3 C44 C57 -32(24) . . . . ?
P6 Pt3 C44 C57 -92.2(12) . . . . ?
P5 Pt3 C44 C57 83.8(12) . . . . ?
O3 Pt3 C44 C45 150(22) . . . . ?
P6 Pt3 C44 C45 89.8(12) . . . . ?
P5 Pt3 C44 C45 -94.3(12) . . . . ?
C57 C44 C45 C46 1(2) . . . . ?
Pt3 C44 C45 C46 178.8(13) . . . . ?
C44 C45 C46 C47 0(3) . . . . ?
C45 C46 C47 C56 -1(2) . . . . ?
C45 C46 C47 C48 -178.8(15) . . . . ?
C46 C47 C48 C49 178.9(14) . . . . ?
C56 C47 C48 C49 1(2) . . . . ?
C47 C48 C49 C50 -6(2) . . . . ?
C48 C49 C50 C51 -175.3(14) . . . . ?
C48 C49 C50 C55 5(2) . . . . ?
C55 C50 C51 C52 -3(2) . . . . ?
C49 C50 C51 C52 177.6(13) . . . . ?
C50 C51 C52 C53 1(2) . . . . ?
C51 C52 C53 C54 2(2) . . . . ?
C51 C52 C53 Pt4 -178.2(11) . . . . ?
O8 Pt4 C53 C54 105(7) . . . . ?
P7 Pt4 C53 C54 -84.8(11) . . . . ?
P8 Pt4 C53 C54 88.3(11) . . . . ?
O8 Pt4 C53 C52 -74(7) . . . . ?
P7 Pt4 C53 C52 95.8(11) . . . . ?
P8 Pt4 C53 C52 -91.2(11) . . . . ?
C52 C53 C54 C55 -3(2) . . . . ?
Pt4 C53 C54 C55 177.6(10) . . . . ?
C53 C54 C55 C50 1(2) . . . . ?
C53 C54 C55 C56 -176.4(13) . . . . ?
C51 C50 C55 C54 2.4(18) . . . . ?
C49 C50 C55 C54 -178.2(12) . . . . ?
C51 C50 C55 C56 179.6(12) . . . . ?
C49 C50 C55 C56 -1.0(19) . . . . ?
C46 C47 C56 C57 2(2) . . . . ?
C48 C47 C56 C57 179.9(12) . . . . ?
C46 C47 C56 C55 -174.7(13) . . . . ?
C48 C47 C56 C55 3(2) . . . . ?
C54 C55 C56 C57 -3(2) . . . . ?
C50 C55 C56 C57 -179.9(12) . . . . ?
C54 C55 C56 C47 174.1(12) . . . . ?
C50 C55 C56 C47 -2.9(19) . . . . ?
C45 C44 C57 C56 1(2) . . . . ?
Pt3 C44 C57 C56 -177.4(10) . . . . ?
C47 C56 C57 C44 -2(2) . . . . ?
C55 C56 C57 C44 174.8(13) . . . . ?
Pt4 O8 C58 O9 -4.1(19) . . . . ?
Pt4 O8 C58 C59 174.3(8) . . . . ?
O9 C58 C59 C64 170.0(13) . . . . ?
O8 C58 C59 C64 -8.5(18) . . . . ?
O9 C58 C59 C60 -10.2(19) . . . . ?
O8 C58 C59 C60 171.3(12) . . . . ?
C64 C59 C60 C61 -1.9(19) . . . . ?
C58 C59 C60 C61 178.3(12) . . . . ?
C66 O12 C61 C62 18(2) . . . . ?
C66 O12 C61 C60 -163.9(12) . . . . ?
C59 C60 C61 C62 1(2) . . . . ?
C59 C60 C61 O12 -177.3(12) . . . . ?
O12 C61 C62 C63 178.2(13) . . . . ?
C60 C61 C62 C63 0(2) . . . . ?
C61 C62 C63 C64 0(2) . . . . ?
C61 C62 C63 C65 -178.3(13) . . . . ?
C60 C59 C64 C63 2(2) . . . . ?
C58 C59 C64 C63 -178.4(12) . . . . ?
C62 C63 C64 C59 -1(2) . . . . ?
C65 C63 C64 C59 177.3(13) . . . . ?
Pt1 O10 C65 O11 -3(2) . . . . ?
Pt1 O10 C65 C63 176.7(9) . . . . ?
C64 C63 C65 O11 -177.3(14) . . . . ?
C62 C63 C65 O11 1(2) . . . . ?
C64 C63 C65 O10 3(2) . . . . ?
C62 C63 C65 O10 -179.4(13) . . . . ?
C61 O12 C66 C67 162.0(11) . . . . ?
O12 C66 C67 C72 170.0(12) . . . . ?
O12 C66 C67 C68 -9.4(17) . . . . ?
C72 C67 C68 C69 0(2) . . . . ?
C66 C67 C68 C69 179.2(13) . . . . ?
C73 O13 C69 C68 7(2) . . . . ?
C73 O13 C69 C70 -172.5(13) . . . . ?
C67 C68 C69 O13 179.6(13) . . . . ?
C67 C68 C69 C70 -1(2) . . . . ?
O13 C69 C70 C71 -179.9(14) . . . . ?
C68 C69 C70 C71 0(2) . . . . ?
C80 O14 C71 C72 -16(3) . . . . ?
C80 O14 C71 C70 164.9(17) . . . . ?
C69 C70 C71 O14 179.6(15) . . . . ?
C69 C70 C71 C72 1(3) . . . . ?
C68 C67 C72 C71 1(2) . . . . ?
C66 C67 C72 C71 -178.1(14) . . . . ?
O14 C71 C72 C67 179.8(16) . . . . ?
C70 C71 C72 C67 -2(2) . . . . ?
C69 O13 C73 C74 -72.9(17) . . . . ?
O13 C73 C74 C75 140.1(13) . . . . ?
O13 C73 C74 C79 -40.5(18) . . . . ?
C79 C74 C75 C76 -2(2) . . . . ?
C73 C74 C75 C76 177.1(14) . . . . ?
C74 C75 C76 C77 -1(2) . . . . ?
C75 C76 C77 C78 4(3) . . . . ?
C76 C77 C78 C79 -4(3) . . . . ?
C77 C78 C79 C74 1(3) . . . . ?
C75 C74 C79 C78 2(2) . . . . ?
C73 C74 C79 C78 -176.9(15) . . . . ?
C71 O14 C80 C81 -151.9(16) . . . . ?
O14 C80 C81 C86 -52(2) . . . . ?
O14 C80 C81 C82 130.1(18) . . . . ?
C86 C81 C82 C83 0(3) . . . . ?
C80 C81 C82 C83 177.7(17) . . . . ?
C81 C82 C83 C84 4(3) . . . . ?
C82 C83 C84 C85 -1(3) . . . . ?
C83 C84 C85 C86 -8(3) . . . . ?
C82 C81 C86 C85 -8(3) . . . . ?
C80 C81 C86 C85 174.6(18) . . . . ?
C84 C85 C86 C81 12(3) . . . . ?
C89 P1 C87 C88 59(2) . . . . ?
C91 P1 C87 C88 -50(2) . . . . ?
Pt1 P1 C87 C88 -179(2) . . . . ?
C91 P1 C89 C90 -65(2) . . . . ?
C87 P1 C89 C90 -178.7(17) . . . . ?
Pt1 P1 C89 C90 61.2(18) . . . . ?
C89 P1 C91 C92 -164.1(18) . . . . ?
C87 P1 C91 C92 -55.3(19) . . . . ?
Pt1 P1 C91 C92 70(2) . . . . ?
C97 P2 C93 C94 51.6(14) . . . . ?
C95 P2 C93 C94 -54.1(14) . . . . ?
Pt1 P2 C93 C94 -179.9(10) . . . . ?
C93 P2 C95 C96 179.8(14) . . . . ?
C97 P2 C95 C96 71.2(15) . . . . ?
Pt1 P2 C95 C96 -52.2(16) . . . . ?
C93 P2 C97 C98 62.5(14) . . . . ?
C95 P2 C97 C98 171.6(13) . . . . ?
Pt1 P2 C97 C98 -66.7(14) . . . . ?
C101 P3 C99 C100 -82(3) . . . . ?
C103 P3 C99 C100 173(3) . . . . ?
Pt2 P3 C99 C100 56(3) . . . . ?
C103 P3 C101 C102 163(2) . . . . ?
C99 P3 C101 C102 60(3) . . . . ?
Pt2 P3 C101 C102 -76(3) . . . . ?
C101 P3 C103 C104 59(2) . . . . ?
C99 P3 C103 C104 169(2) . . . . ?
Pt2 P3 C103 C104 -69(2) . . . . ?
C107 P4 C105 C106 -59.7(17) . . . . ?
C109 P4 C105 C106 52.2(17) . . . . ?
Pt2 P4 C105 C106 174.7(14) . . . . ?
C109 P4 C107 C108 63.1(16) . . . . ?
C105 P4 C107 C108 170.1(14) . . . . ?
Pt2 P4 C107 C108 -73.8(15) . . . . ?
C107 P4 C109 C110 -87.1(15) . . . . ?
C105 P4 C109 C110 167.9(13) . . . . ?
Pt2 P4 C109 C110 51.6(14) . . . . ?
C115 P5 C111 C112 172.0(18) . . . . ?
C113 P5 C111 C112 -77(2) . . . . ?
Pt3 P5 C111 C112 46(2) . . . . ?
C115 P5 C113 C114 -68.4(17) . . . . ?
C111 P5 C113 C114 -174.1(16) . . . . ?
Pt3 P5 C113 C114 59.4(17) . . . . ?
C113 P5 C115 C116 -50.0(16) . . . . ?
C111 P5 C115 C116 57.9(16) . . . . ?
Pt3 P5 C115 C116 -175.0(12) . . . . ?
C119 P6 C117 C118 71(2) . . . . ?
C121 P6 C117 C118 -179.2(16) . . . . ?
Pt3 P6 C117 C118 -63.7(17) . . . . ?
C117 P6 C119 C120 -84(3) . . . . ?
C121 P6 C119 C120 172(3) . . . . ?
Pt3 P6 C119 C120 51(4) . . . . ?
C119 P6 C121 C122 51(3) . . . . ?
C117 P6 C121 C122 -55(3) . . . . ?
Pt3 P6 C121 C122 179(3) . . . . ?
C127 P7 C123 C124 -171.3(14) . . . . ?
C125 P7 C123 C124 -59.4(15) . . . . ?
Pt4 P7 C123 C124 63.3(14) . . . . ?
C127 P7 C125 C126 53.7(16) . . . . ?
C123 P7 C125 C126 -50.8(16) . . . . ?
Pt4 P7 C125 C126 -172.1(12) . . . . ?
C125 P7 C127 C128 66.4(14) . . . . ?
C123 P7 C127 C128 174.7(13) . . . . ?
Pt4 P7 C127 C128 -65.2(14) . . . . ?
C133 P8 C129 C130 -79(2) . . . . ?
C131 P8 C129 C130 172.5(19) . . . . ?
Pt4 P8 C129 C130 54(2) . . . . ?
C129 P8 C131 C132 -170(2) . . . . ?
C133 P8 C131 C132 79(2) . . . . ?
Pt4 P8 C131 C132 -52(2) . . . . ?
C129 P8 C133 C134 4(5) . . . . ?
C131 P8 C133 C134 108(4) . . . . ?
Pt4 P8 C133 C134 -124(4) . . . . ?
